data_4342376
loop_
_publ_author_name
'Lugo, Christopher A.'
'Moore, Curtis E.'
'Rheingold, Arnold L.'
'Lavallo, Vincent'

_publ_section_title
;
 Synthesis of a Hybrid m-Terphenyl/o-Carborane Building Block:
 Applications in Phosphine Ligand Design.
;
_journal_issue 5
_journal_name_full 'Inorganic chemistry'
_journal_page_first 2094
_journal_paper_doi 10.1021/ic5030636
_journal_volume 54
_journal_year 2015
_chemical_formula_sum 'C90 H146 B20 Cl2 O2 P2 Rh2'
_chemical_formula_weight 1814.93
_chemical_name_systematic
; 
 ? 
;
_space_group_IT_number 4
_symmetry_cell_setting monoclinic
_symmetry_space_group_name_Hall 'P 2yb'
_symmetry_space_group_name_H-M 'P 1 21 1'
_atom_sites_solution_hydrogens geom
_atom_sites_solution_primary direct
_atom_sites_solution_secondary difmap
_audit_creation_method SHELXL-97
_cell_angle_alpha 90.00
_cell_angle_beta 104.357(6)
_cell_angle_gamma 90.00
_cell_formula_units_Z 2
_cell_length_a 10.435(3)
_cell_length_b 30.802(7)
_cell_length_c 15.579(4)
_cell_measurement_reflns_used 3828
_cell_measurement_temperature 100(2)
_cell_measurement_theta_max 24.68
_cell_measurement_theta_min 2.23
_cell_volume 4851(2)
_computing_cell_refinement 'Bruker SAINT'
_computing_data_collection 'Bruker APEX2'
_computing_data_reduction 'Bruker SAINT'
_computing_molecular_graphics 'Bruker SHELXTL'
_computing_publication_material 'Bruker SHELXTL'
_computing_structure_refinement 'SHELXL-97 (Sheldrick, 2008)'
_computing_structure_solution 'SHELXS-97 (Sheldrick, 2008)'
_diffrn_ambient_temperature 100(2)
_diffrn_measured_fraction_theta_full 0.997
_diffrn_measured_fraction_theta_max 0.989
_diffrn_measurement_device_type 'Bruker APEX-II CCD'
_diffrn_measurement_method '\f and \w scans'
_diffrn_radiation_monochromator graphite
_diffrn_radiation_source 'fine-focus rotating anode'
_diffrn_radiation_type MoK\a
_diffrn_radiation_wavelength 0.71073
_diffrn_reflns_av_R_equivalents 0.0495
_diffrn_reflns_av_sigmaI/netI 0.1453
_diffrn_reflns_limit_h_max 12
_diffrn_reflns_limit_h_min -12
_diffrn_reflns_limit_k_max 37
_diffrn_reflns_limit_k_min -25
_diffrn_reflns_limit_l_max 18
_diffrn_reflns_limit_l_min -19
_diffrn_reflns_number 21609
_diffrn_reflns_theta_full 25.00
_diffrn_reflns_theta_max 25.76
_diffrn_reflns_theta_min 2.12
_exptl_absorpt_coefficient_mu 0.473
_exptl_absorpt_correction_T_max 0.9906
_exptl_absorpt_correction_T_min 0.9197
_exptl_absorpt_correction_type multi-scan
_exptl_absorpt_process_details sadabs
_exptl_crystal_colour yellow
_exptl_crystal_density_diffrn 1.242
_exptl_crystal_density_method 'not measured'
_exptl_crystal_description blade
_exptl_crystal_F_000 1912
_exptl_crystal_size_max 0.18
_exptl_crystal_size_mid 0.05
_exptl_crystal_size_min 0.02
_refine_diff_density_max 0.969
_refine_diff_density_min -0.797
_refine_diff_density_rms 0.108
_refine_ls_abs_structure_details 'Flack H D (1983), Acta Cryst. A39, 876-881'
_refine_ls_abs_structure_Flack 0.49(3)
_refine_ls_extinction_method none
_refine_ls_goodness_of_fit_ref 1.001
_refine_ls_hydrogen_treatment constr
_refine_ls_matrix_type full
_refine_ls_number_parameters 1005
_refine_ls_number_reflns 16177
_refine_ls_number_restraints 1
_refine_ls_restrained_S_all 1.001
_refine_ls_R_factor_all 0.1093
_refine_ls_R_factor_gt 0.0606
_refine_ls_shift/su_max 0.012
_refine_ls_shift/su_mean 0.000
_refine_ls_structure_factor_coef Fsqd
_refine_ls_weighting_details 'calc w=1/[\s^2^(Fo^2^)+(0.0330P)^2^+0.0000P] where P=(Fo^2^+2Fc^2^)/3'
_refine_ls_weighting_scheme calc
_refine_ls_wR_factor_gt 0.1018
_refine_ls_wR_factor_ref 0.1166
_reflns_number_gt 11082
_reflns_number_total 16177
_reflns_threshold_expression >2sigma(I)
_cod_data_source_file ic5030636_si_001.cif
_cod_data_source_block lavallo06
_cod_depositor_comments
;
The following automatic conversions were performed:

'_symmetry_cell_setting' value 'Monoclinic' changed to 'monoclinic'
according to
/usr/data/users/saulius/crontab/automatic-downloads/rss-feeds/ACS/lib/dictionaries/cif_core.dic
dictionary named 'cif_core.dic' version 2.4.2 from 2011-04-26.

Automatic conversion script
Id: cif_fix_values 3008 2015-01-20 13:52:24Z robertas 

 Adding full bibliography for 4342376.cif.
;
_cod_original_sg_symbol_H-M P2(1)
_cod_database_code 4342376

loop_
_symmetry_equiv_pos_as_xyz
'x, y, z'
'-x, y+1/2, -z'

loop_
_atom_site_label
_atom_site_type_symbol
_atom_site_fract_x
_atom_site_fract_y
_atom_site_fract_z
_atom_site_U_iso_or_equiv
_atom_site_adp_type
_atom_site_occupancy
_atom_site_symmetry_multiplicity
_atom_site_calc_flag
_atom_site_refinement_flags
Rh1 Rh 0.15773(6) -0.013573(17) 0.13125(3) 0.01441(16) Uani 1 1 d .
Rh2 Rh 0.30100(6) 0.017180(17) 0.35714(3) 0.01401(15) Uani 1 1 d .
P1 P 0.36481(18) -0.01916(7) 0.48393(11) 0.0136(5) Uani 1 1 d .
P2 P 0.09497(19) 0.02256(7) 0.00322(11) 0.0133(5) Uani 1 1 d .
Cl1 Cl 0.2357(2) -0.04788(6) 0.27177(11) 0.0203(5) Uani 1 1 d .
Cl2 Cl 0.2161(2) 0.05191(6) 0.21743(11) 0.0223(5) Uani 1 1 d .
O1 O 0.3816(5) 0.09986(17) 0.4494(3) 0.0190(14) Uani 1 1 d .
O2 O 0.0895(5) -0.09758(18) 0.0424(3) 0.0190(14) Uani 1 1 d .
C1 C 0.3502(7) 0.0668(3) 0.4130(5) 0.017(2) Uani 1 1 d .
C2 C 0.4373(8) -0.0717(2) 0.4623(5) 0.0145(19) Uani 1 1 d .
H2A H 0.3648 -0.0873 0.4195 0.017 Uiso 1 1 calc R
C3 C 0.5472(7) -0.0632(2) 0.4112(5) 0.0190(11) Uani 1 1 d .
H3A H 0.5681 -0.0904 0.3850 0.028 Uiso 1 1 calc R
H3B H 0.6270 -0.0520 0.4525 0.028 Uiso 1 1 calc R
H3C H 0.5151 -0.0418 0.3642 0.028 Uiso 1 1 calc R
C4 C 0.4910(7) -0.1040(2) 0.5371(5) 0.0190(11) Uani 1 1 d .
H4A H 0.5010 -0.1325 0.5118 0.028 Uiso 1 1 calc R
H4B H 0.4292 -0.1062 0.5751 0.028 Uiso 1 1 calc R
H4C H 0.5772 -0.0940 0.5723 0.028 Uiso 1 1 calc R
C5 C 0.4749(7) 0.0090(3) 0.5791(4) 0.0190(11) Uani 1 1 d .
H5A H 0.4244 0.0346 0.5929 0.023 Uiso 1 1 calc R
C6 C 0.5979(7) 0.0273(2) 0.5540(5) 0.021(2) Uani 1 1 d .
H6A H 0.6449 0.0470 0.6007 0.032 Uiso 1 1 calc R
H6B H 0.5707 0.0432 0.4979 0.032 Uiso 1 1 calc R
H6C H 0.6566 0.0033 0.5475 0.032 Uiso 1 1 calc R
C7 C 0.5215(6) -0.0168(2) 0.6661(4) 0.0119(10) Uani 1 1 d .
H7A H 0.5566 0.0033 0.7151 0.018 Uiso 1 1 calc R
H7B H 0.5909 -0.0373 0.6605 0.018 Uiso 1 1 calc R
H7C H 0.4466 -0.0329 0.6779 0.018 Uiso 1 1 calc R
C8 C 0.2102(7) -0.0331(2) 0.5221(4) 0.0119(10) Uani 1 1 d .
C9 C 0.0896(7) 0.0074(2) 0.5231(4) 0.0119(10) Uani 1 1 d .
C10 C 0.1058(7) 0.0551(2) 0.5063(4) 0.0087(18) Uani 1 1 d .
C11 C 0.1485(7) 0.0829(2) 0.5774(5) 0.0130(6) Uani 1 1 d .
H11A H 0.1860 0.0711 0.6344 0.016 Uiso 1 1 calc R
C12 C 0.1377(7) 0.1278(2) 0.5670(4) 0.0130(6) Uani 1 1 d .
C13 C 0.0855(7) 0.1446(2) 0.4815(4) 0.0130(6) Uani 1 1 d .
H13A H 0.0787 0.1752 0.4732 0.016 Uiso 1 1 calc R
C14 C 0.0433(7) 0.1171(2) 0.4081(4) 0.0092(18) Uani 1 1 d .
C15 C 0.0573(7) 0.0722(2) 0.4211(4) 0.0098(18) Uani 1 1 d .
H15A H 0.0337 0.0531 0.3718 0.012 Uiso 1 1 calc R
C16 C 0.1687(7) 0.1574(2) 0.6458(4) 0.0102(17) Uani 1 1 d .
C17 C 0.2993(8) 0.1686(2) 0.6872(5) 0.016(2) Uani 1 1 d .
C18 C 0.3235(7) 0.1962(2) 0.7622(5) 0.0130(6) Uani 1 1 d .
H18A H 0.4118 0.2048 0.7891 0.016 Uiso 1 1 calc R
C19 C 0.2233(7) 0.2108(2) 0.7970(5) 0.0130(6) Uani 1 1 d .
C20 C 0.0936(8) 0.1996(2) 0.7545(5) 0.021(2) Uani 1 1 d .
H20A H 0.0233 0.2103 0.7774 0.025 Uiso 1 1 calc R
C21 C 0.0638(7) 0.1733(2) 0.6793(5) 0.0113(18) Uani 1 1 d .
C22 C 0.4107(7) 0.1543(2) 0.6484(5) 0.0139(19) Uani 1 1 d .
H22A H 0.3843 0.1257 0.6189 0.017 Uiso 1 1 calc R
C23 C 0.5406(7) 0.1471(3) 0.7171(5) 0.022(2) Uani 1 1 d .
H23A H 0.5252 0.1285 0.7646 0.033 Uiso 1 1 calc R
H23B H 0.5763 0.1751 0.7419 0.033 Uiso 1 1 calc R
H23C H 0.6040 0.1330 0.6891 0.033 Uiso 1 1 calc R
C24 C 0.4328(7) 0.1852(3) 0.5773(4) 0.0174(19) Uani 1 1 d .
H24A H 0.3493 0.1894 0.5325 0.026 Uiso 1 1 calc R
H24B H 0.4989 0.1729 0.5493 0.026 Uiso 1 1 calc R
H24C H 0.4643 0.2132 0.6043 0.026 Uiso 1 1 calc R
C25 C 0.2447(8) 0.2394(3) 0.8798(5) 0.026(2) Uani 1 1 d .
H25A H 0.1820 0.2644 0.8647 0.031 Uiso 1 1 calc R
C26 C 0.2086(9) 0.2147(3) 0.9546(5) 0.035(3) Uani 1 1 d .
H26A H 0.2217 0.2335 1.0069 0.053 Uiso 1 1 calc R
H26B H 0.2650 0.1890 0.9691 0.053 Uiso 1 1 calc R
H26C H 0.1157 0.2058 0.9362 0.053 Uiso 1 1 calc R
C27 C 0.3813(8) 0.2580(2) 0.9070(5) 0.026(2) Uani 1 1 d .
H27A H 0.3998 0.2742 0.8573 0.039 Uiso 1 1 calc R
H27B H 0.4457 0.2344 0.9238 0.039 Uiso 1 1 calc R
H27C H 0.3878 0.2775 0.9575 0.039 Uiso 1 1 calc R
C28 C -0.0780(7) 0.1622(3) 0.6368(5) 0.019(2) Uani 1 1 d .
H28A H -0.0857 0.1577 0.5722 0.023 Uiso 1 1 calc R
C29 C -0.1151(8) 0.1186(3) 0.6748(6) 0.029(2) Uani 1 1 d .
H29A H -0.0495 0.0964 0.6707 0.044 Uiso 1 1 calc R
H29B H -0.2027 0.1093 0.6407 0.044 Uiso 1 1 calc R
H29C H -0.1165 0.1226 0.7370 0.044 Uiso 1 1 calc R
C30 C -0.1758(7) 0.1973(3) 0.6455(5) 0.025(2) Uani 1 1 d .
H30A H -0.1450 0.2253 0.6287 0.037 Uiso 1 1 calc R
H30B H -0.1830 0.1986 0.7069 0.037 Uiso 1 1 calc R
H30C H -0.2626 0.1906 0.6064 0.037 Uiso 1 1 calc R
C31 C -0.0235(7) 0.1361(2) 0.3191(5) 0.0130(6) Uani 1 1 d .
C32 C 0.0447(7) 0.1651(2) 0.2770(5) 0.0135(19) Uani 1 1 d .
C33 C -0.0226(8) 0.1842(3) 0.1979(5) 0.025(2) Uani 1 1 d .
H33A H 0.0238 0.2038 0.1693 0.030 Uiso 1 1 calc R
C34 C -0.1544(8) 0.1758(2) 0.1591(5) 0.026(2) Uani 1 1 d .
C35 C -0.2181(8) 0.1468(2) 0.2002(5) 0.026(2) Uani 1 1 d .
H35A H -0.3082 0.1403 0.1737 0.032 Uiso 1 1 calc R
C36 C -0.1559(7) 0.1262(2) 0.2801(4) 0.0130(6) Uani 1 1 d .
C37 C 0.1881(8) 0.1782(3) 0.3131(5) 0.023(2) Uani 1 1 d .
H37A H 0.2249 0.1595 0.3660 0.028 Uiso 1 1 calc R
C38 C 0.1990(8) 0.2251(2) 0.3449(5) 0.026(2) Uani 1 1 d .
H38A H 0.1574 0.2280 0.3945 0.039 Uiso 1 1 calc R
H38B H 0.1541 0.2441 0.2963 0.039 Uiso 1 1 calc R
H38C H 0.2924 0.2333 0.3644 0.039 Uiso 1 1 calc R
C39 C 0.2744(8) 0.1713(3) 0.2483(6) 0.033(2) Uani 1 1 d .
H39A H 0.2715 0.1406 0.2310 0.050 Uiso 1 1 calc R
H39B H 0.3658 0.1795 0.2767 0.050 Uiso 1 1 calc R
H39C H 0.2413 0.1893 0.1956 0.050 Uiso 1 1 calc R
C40 C -0.2227(9) 0.2009(3) 0.0739(5) 0.032(3) Uani 1 1 d .
H40A H -0.1523 0.2145 0.0494 0.038 Uiso 1 1 calc R
C41 C -0.3019(9) 0.2365(3) 0.1009(5) 0.041(3) Uani 1 1 d .
H41A H -0.3330 0.2564 0.0510 0.061 Uiso 1 1 calc R
H41B H -0.2466 0.2524 0.1510 0.061 Uiso 1 1 calc R
H41C H -0.3781 0.2241 0.1184 0.061 Uiso 1 1 calc R
C42 C -0.3064(9) 0.1742(3) 0.0041(5) 0.043(3) Uani 1 1 d .
H42A H -0.3288 0.1907 -0.0515 0.064 Uiso 1 1 calc R
H42B H -0.3878 0.1664 0.0211 0.064 Uiso 1 1 calc R
H42C H -0.2587 0.1478 -0.0041 0.064 Uiso 1 1 calc R
C43 C -0.2341(7) 0.0945(2) 0.3211(5) 0.024(2) Uani 1 1 d .
H43A H -0.1825 0.0880 0.3830 0.029 Uiso 1 1 calc R
C44 C -0.2577(9) 0.0510(2) 0.2680(5) 0.036(2) Uani 1 1 d .
H44A H -0.1723 0.0381 0.2668 0.053 Uiso 1 1 calc R
H44B H -0.3086 0.0567 0.2072 0.053 Uiso 1 1 calc R
H44C H -0.3069 0.0309 0.2965 0.053 Uiso 1 1 calc R
C45 C -0.3695(9) 0.1126(3) 0.3249(6) 0.044(3) Uani 1 1 d .
H45A H -0.3572 0.1370 0.3664 0.066 Uiso 1 1 calc R
H45B H -0.4208 0.0898 0.3450 0.066 Uiso 1 1 calc R
H45C H -0.4170 0.1225 0.2658 0.066 Uiso 1 1 calc R
C46 C 0.1169(7) -0.0646(3) 0.0750(5) 0.0152(19) Uani 1 1 d .
C47 C 0.0199(8) 0.0750(2) 0.0263(5) 0.017(2) Uani 1 1 d .
H47A H 0.0889 0.0895 0.0738 0.020 Uiso 1 1 calc R
C48 C -0.0915(8) 0.0641(3) 0.0684(5) 0.029(2) Uani 1 1 d .
H48A H -0.1107 0.0893 0.1016 0.043 Uiso 1 1 calc R
H48B H -0.0656 0.0395 0.1089 0.043 Uiso 1 1 calc R
H48C H -0.1705 0.0564 0.0222 0.043 Uiso 1 1 calc R
C49 C -0.0233(8) 0.1094(3) -0.0476(5) 0.028(2) Uani 1 1 d .
H49A H -0.0439 0.1367 -0.0216 0.043 Uiso 1 1 calc R
H49B H -0.1019 0.0990 -0.0912 0.043 Uiso 1 1 calc R
H49C H 0.0486 0.1142 -0.0767 0.043 Uiso 1 1 calc R
C50 C -0.0148(7) -0.0058(2) -0.0912(4) 0.0140(18) Uani 1 1 d .
H50A H 0.0368 -0.0309 -0.1054 0.017 Uiso 1 1 calc R
C51 C -0.0652(7) 0.0191(3) -0.1779(4) 0.0240(18) Uani 1 1 d .
H51A H -0.0920 -0.0015 -0.2270 0.036 Uiso 1 1 calc R
H51B H 0.0054 0.0379 -0.1883 0.036 Uiso 1 1 calc R
H51C H -0.1413 0.0370 -0.1741 0.036 Uiso 1 1 calc R
C52 C -0.1338(8) -0.0248(2) -0.0659(5) 0.026(2) Uani 1 1 d .
H52A H -0.1690 -0.0490 -0.1056 0.039 Uiso 1 1 calc R
H52B H -0.2020 -0.0024 -0.0710 0.039 Uiso 1 1 calc R
H52C H -0.1076 -0.0353 -0.0046 0.039 Uiso 1 1 calc R
C53 C 0.2486(8) 0.0369(2) -0.0341(5) 0.0179(19) Uani 1 1 d .
C54 C 0.3699(7) -0.0036(2) -0.0334(4) 0.0129(18) Uani 1 1 d .
C55 C 0.3549(7) -0.0514(2) -0.0150(5) 0.0127(19) Uani 1 1 d .
C56 C 0.3084(7) -0.0791(2) -0.0866(5) 0.0112(17) Uani 1 1 d .
H56A H 0.2698 -0.0673 -0.1434 0.013 Uiso 1 1 calc R
C57 C 0.3176(7) -0.1237(2) -0.0761(4) 0.0111(16) Uani 1 1 d .
C58 C 0.3764(7) -0.1395(2) 0.0086(5) 0.0141(17) Uani 1 1 d .
H58A H 0.3837 -0.1700 0.0168 0.017 Uiso 1 1 calc R
C59 C 0.4245(7) -0.1130(2) 0.0809(4) 0.0104(18) Uani 1 1 d .
C60 C 0.4130(7) -0.0683(2) 0.0684(5) 0.0117(19) Uani 1 1 d .
H60A H 0.4450 -0.0493 0.1170 0.014 Uiso 1 1 calc R
C61 C 0.2827(7) -0.1524(2) -0.1564(5) 0.0130(6) Uani 1 1 d .
C62 C 0.3855(8) -0.1684(2) -0.1914(5) 0.017(2) Uani 1 1 d .
C63 C 0.3539(7) -0.1918(2) -0.2688(4) 0.0141(19) Uani 1 1 d .
H63A H 0.4233 -0.2027 -0.2922 0.017 Uiso 1 1 calc R
C64 C 0.2237(8) -0.2000(2) -0.3140(4) 0.0188(19) Uani 1 1 d .
C65 C 0.1240(8) -0.1854(2) -0.2765(5) 0.0183(19) Uani 1 1 d .
H65A H 0.0345 -0.1918 -0.3050 0.022 Uiso 1 1 calc R
C66 C 0.1517(7) -0.1618(2) -0.1988(5) 0.0118(18) Uani 1 1 d .
C67 C 0.5314(8) -0.1590(2) -0.1481(5) 0.017(2) Uani 1 1 d .
H67A H 0.5394 -0.1549 -0.0833 0.021 Uiso 1 1 calc R
C68 C 0.6248(8) -0.1958(3) -0.1574(6) 0.029(2) Uani 1 1 d .
H68A H 0.5911 -0.2232 -0.1398 0.043 Uiso 1 1 calc R
H68B H 0.7129 -0.1901 -0.1192 0.043 Uiso 1 1 calc R
H68C H 0.6302 -0.1978 -0.2191 0.043 Uiso 1 1 calc R
C69 C 0.5737(8) -0.1169(3) -0.1825(6) 0.038(3) Uani 1 1 d .
H69A H 0.6634 -0.1095 -0.1489 0.057 Uiso 1 1 calc R
H69B H 0.5127 -0.0937 -0.1757 0.057 Uiso 1 1 calc R
H69C H 0.5723 -0.1201 -0.2453 0.057 Uiso 1 1 calc R
C70 C 0.1896(8) -0.2255(2) -0.4002(5) 0.022(2) Uani 1 1 d .
H70A H 0.0915 -0.2241 -0.4241 0.026 Uiso 1 1 calc R
C71 C 0.2276(10) -0.2730(2) -0.3857(5) 0.040(3) Uani 1 1 d .
H1A H 0.1772 -0.2863 -0.3472 0.060 Uiso 1 1 calc R
H1B H 0.3224 -0.2753 -0.3577 0.060 Uiso 1 1 calc R
H1C H 0.2077 -0.2881 -0.4428 0.060 Uiso 1 1 calc R
C72 C 0.2532(10) -0.2052(3) -0.4693(5) 0.036(3) Uani 1 1 d .
H2B H 0.2148 -0.2181 -0.5274 0.054 Uiso 1 1 calc R
H2C H 0.3488 -0.2105 -0.4525 0.054 Uiso 1 1 calc R
H2A H 0.2368 -0.1738 -0.4721 0.054 Uiso 1 1 calc R
C73 C 0.0402(8) -0.1472(3) -0.1580(5) 0.020(2) Uani 1 1 d .
H3A H 0.0678 -0.1191 -0.1265 0.024 Uiso 1 1 calc R
C74 C 0.0232(8) -0.1808(3) -0.0879(5) 0.031(2) Uani 1 1 d .
H4A H -0.0444 -0.1706 -0.0588 0.046 Uiso 1 1 calc R
H4B H 0.1074 -0.1844 -0.0435 0.046 Uiso 1 1 calc R
H4C H -0.0042 -0.2087 -0.1169 0.046 Uiso 1 1 calc R
C75 C -0.0918(8) -0.1394(3) -0.2248(5) 0.028(2) Uani 1 1 d .
H5B H -0.0771 -0.1227 -0.2750 0.043 Uiso 1 1 calc R
H5C H -0.1509 -0.1233 -0.1964 0.043 Uiso 1 1 calc R
H5A H -0.1322 -0.1674 -0.2461 0.043 Uiso 1 1 calc R
C76 C 0.5068(7) -0.1323(2) 0.1656(5) 0.0130(6) Uani 1 1 d .
C77 C 0.4473(7) -0.1618(2) 0.2168(5) 0.015(2) Uani 1 1 d .
C78 C 0.5317(8) -0.1828(2) 0.2882(5) 0.020(2) Uani 1 1 d .
H8A H 0.4946 -0.2023 0.3227 0.024 Uiso 1 1 calc R
C79 C 0.6664(7) -0.1764(2) 0.3106(4) 0.0147(19) Uani 1 1 d .
C80 C 0.7198(8) -0.1481(2) 0.2614(4) 0.023(2) Uani 1 1 d .
H80A H 0.8125 -0.1431 0.2776 0.027 Uiso 1 1 calc R
C81 C 0.6412(7) -0.1259(2) 0.1872(4) 0.0156(19) Uani 1 1 d .
C82 C 0.3018(8) -0.1717(2) 0.1935(5) 0.020(2) Uani 1 1 d .
H82A H 0.2564 -0.1508 0.1467 0.024 Uiso 1 1 calc R
C83 C 0.2731(8) -0.2184(2) 0.1563(5) 0.025(2) Uani 1 1 d .
H83A H 0.3125 -0.2223 0.1059 0.037 Uiso 1 1 calc R
H83B H 0.1772 -0.2228 0.1368 0.037 Uiso 1 1 calc R
H83C H 0.3113 -0.2395 0.2026 0.037 Uiso 1 1 calc R
C84 C 0.2409(8) -0.1670(3) 0.2734(5) 0.030(2) Uani 1 1 d .
H84A H 0.2627 -0.1384 0.3004 0.045 Uiso 1 1 calc R
H84B H 0.2765 -0.1896 0.3171 0.045 Uiso 1 1 calc R
H84C H 0.1446 -0.1701 0.2535 0.045 Uiso 1 1 calc R
C85 C 0.7560(8) -0.2014(3) 0.3884(4) 0.022(2) Uani 1 1 d .
H85A H 0.7237 -0.2321 0.3831 0.026 Uiso 1 1 calc R
C86 C 0.8994(7) -0.2032(2) 0.3875(4) 0.024(2) Uani 1 1 d .
H86A H 0.9073 -0.2125 0.3288 0.036 Uiso 1 1 calc R
H86B H 0.9458 -0.2239 0.4323 0.036 Uiso 1 1 calc R
H86C H 0.9389 -0.1744 0.4007 0.036 Uiso 1 1 calc R
C87 C 0.7383(9) -0.1846(3) 0.4764(5) 0.035(3) Uani 1 1 d .
H87A H 0.7967 -0.2007 0.5250 0.053 Uiso 1 1 calc R
H87B H 0.6461 -0.1887 0.4789 0.053 Uiso 1 1 calc R
H87C H 0.7605 -0.1537 0.4820 0.053 Uiso 1 1 calc R
C88 C 0.7145(7) -0.0990(2) 0.1322(4) 0.0156(18) Uani 1 1 d .
H88A H 0.6462 -0.0850 0.0836 0.019 Uiso 1 1 calc R
C89 C 0.7985(8) -0.1283(2) 0.0887(5) 0.030(2) Uani 1 1 d .
H89A H 0.8352 -0.1111 0.0474 0.045 Uiso 1 1 calc R
H89B H 0.7434 -0.1517 0.0563 0.045 Uiso 1 1 calc R
H89C H 0.8709 -0.1408 0.1344 0.045 Uiso 1 1 calc R
C90 C 0.7969(8) -0.0630(2) 0.1844(5) 0.031(2) Uani 1 1 d .
H90A H 0.8350 -0.0453 0.1447 0.047 Uiso 1 1 calc R
H90B H 0.8683 -0.0757 0.2308 0.047 Uiso 1 1 calc R
H90C H 0.7411 -0.0448 0.2118 0.047 Uiso 1 1 calc R
B1 B 0.0617(9) -0.0294(3) 0.4390(5) 0.016(2) Uani 1 1 d .
H1 H 0.0594 -0.0199 0.3692 0.019 Uiso 1 1 calc R
B2 B 0.1266(9) -0.0798(3) 0.4854(5) 0.015(2) Uani 1 1 d .
H2 H 0.1654 -0.1046 0.4457 0.019 Uiso 1 1 calc R
B3 B 0.2000(9) -0.0713(3) 0.5984(5) 0.0128(9) Uani 1 1 d .
H3 H 0.2872 -0.0907 0.6349 0.015 Uiso 1 1 calc R
B4 B 0.1827(8) -0.0147(3) 0.6203(5) 0.0102(18) Uani 1 1 d .
H4 H 0.2591 0.0042 0.6692 0.012 Uiso 1 1 calc R
B5 B 0.0400(8) -0.0947(3) 0.5661(5) 0.0128(9) Uani 1 1 d .
H5 H 0.0207 -0.1293 0.5809 0.015 Uiso 1 1 calc R
B6 B 0.0770(9) -0.0540(3) 0.6503(6) 0.014(2) Uani 1 1 d .
H6 H 0.0832 -0.0617 0.7215 0.017 Uiso 1 1 calc R
B7 B 0.0120(8) -0.0046(3) 0.6037(5) 0.0128(9) Uani 1 1 d .
H7 H -0.0250 0.0205 0.6438 0.015 Uiso 1 1 calc R
B8 B -0.0639(8) -0.0138(3) 0.4893(5) 0.0127(18) Uani 1 1 d .
H8 H -0.1520 0.0053 0.4528 0.015 Uiso 1 1 calc R
B9 B -0.0454(9) -0.0692(3) 0.4650(5) 0.017(2) Uani 1 1 d .
H9 H -0.1198 -0.0869 0.4125 0.020 Uiso 1 1 calc R
B10 B -0.0762(8) -0.0539(3) 0.5685(5) 0.014(2) Uani 1 1 d .
H10 H -0.1723 -0.0616 0.5849 0.016 Uiso 1 1 calc R
B11 B 0.3945(9) 0.0345(3) 0.0485(6) 0.018(3) Uani 1 1 d .
H11 H 0.3960 0.0258 0.1186 0.022 Uiso 1 1 calc R
B12 B 0.3284(9) 0.0844(3) -0.0003(6) 0.017(2) Uani 1 1 d .
H12 H 0.2880 0.1094 0.0381 0.021 Uiso 1 1 calc R
B13 B 0.2570(9) 0.0746(3) -0.1156(5) 0.0128(9) Uani 1 1 d .
H13 H 0.1698 0.0932 -0.1549 0.015 Uiso 1 1 calc R
B14 B 0.2784(8) 0.0187(4) -0.1330(5) 0.015(2) Uani 1 1 d .
H14 H 0.2033 -0.0005 -0.1822 0.018 Uiso 1 1 calc R
B15 B 0.5243(8) 0.0189(3) -0.0013(5) 0.018(2) Uani 1 1 d .
H15 H 0.6140 0.0009 0.0360 0.022 Uiso 1 1 calc R
B16 B 0.5002(9) 0.0743(3) 0.0200(6) 0.017(2) Uani 1 1 d .
H16 H 0.5737 0.0928 0.0717 0.021 Uiso 1 1 calc R
B17 B 0.4129(9) 0.0984(3) -0.0808(5) 0.018(2) Uani 1 1 d .
H17 H 0.4291 0.1332 -0.0958 0.022 Uiso 1 1 calc R
B18 B 0.3812(9) 0.0572(3) -0.1627(6) 0.021(3) Uani 1 1 d .
H18 H 0.3756 0.0642 -0.2340 0.026 Uiso 1 1 calc R
B19 B 0.4498(8) 0.0083(3) -0.1138(5) 0.013(2) Uani 1 1 d .
H19 H 0.4889 -0.0173 -0.1516 0.016 Uiso 1 1 calc R
B20 B 0.5351(9) 0.0582(3) -0.0833(5) 0.017(2) Uani 1 1 d .
H20 H 0.6301 0.0661 -0.1010 0.020 Uiso 1 1 calc R

loop_
_atom_site_aniso_label
_atom_site_aniso_U_11
_atom_site_aniso_U_22
_atom_site_aniso_U_33
_atom_site_aniso_U_23
_atom_site_aniso_U_13
_atom_site_aniso_U_12
Rh1 0.0212(4) 0.0135(4) 0.0093(3) 0.0000(3) 0.0052(2) 0.0020(3)
Rh2 0.0180(3) 0.0141(4) 0.0103(3) -0.0001(3) 0.0044(2) 0.0012(3)
P1 0.0122(11) 0.0172(13) 0.0115(9) 0.0005(10) 0.0029(8) 0.0006(9)
P2 0.0181(11) 0.0108(12) 0.0117(9) 0.0013(10) 0.0052(8) 0.0008(9)
Cl1 0.0335(13) 0.0153(11) 0.0107(9) 0.0019(8) 0.0029(9) 0.0027(9)
Cl2 0.0455(14) 0.0120(11) 0.0092(9) 0.0013(8) 0.0062(9) 0.0035(10)
O1 0.019(3) 0.015(3) 0.023(3) 0.004(3) 0.005(2) 0.000(2)
O2 0.016(3) 0.025(4) 0.018(3) 0.000(3) 0.006(2) -0.002(3)
C1 0.014(4) 0.024(6) 0.011(4) 0.008(4) -0.001(3) -0.003(4)
C2 0.023(5) 0.007(4) 0.015(4) 0.005(3) 0.006(3) 0.006(3)
C3 0.020(3) 0.020(3) 0.018(2) 0.002(2) 0.006(2) 0.009(2)
C4 0.020(3) 0.020(3) 0.018(2) 0.002(2) 0.006(2) 0.009(2)
C5 0.020(3) 0.020(3) 0.018(2) 0.002(2) 0.006(2) 0.009(2)
C6 0.023(5) 0.018(5) 0.023(4) 0.004(4) 0.006(4) 0.003(3)
C7 0.012(2) 0.011(3) 0.0124(19) -0.0028(19) 0.0029(17) -0.0010(18)
C8 0.012(2) 0.011(3) 0.0124(19) -0.0028(19) 0.0029(17) -0.0010(18)
C9 0.012(2) 0.011(3) 0.0124(19) -0.0028(19) 0.0029(17) -0.0010(18)
C10 0.006(4) 0.008(4) 0.012(4) 0.002(3) 0.003(3) 0.000(3)
C11 0.0169(15) 0.0092(13) 0.0133(12) -0.0015(11) 0.0048(10) 0.0014(10)
C12 0.0169(15) 0.0092(13) 0.0133(12) -0.0015(11) 0.0048(10) 0.0014(10)
C13 0.0169(15) 0.0092(13) 0.0133(12) -0.0015(11) 0.0048(10) 0.0014(10)
C14 0.004(4) 0.014(5) 0.010(4) -0.002(3) 0.002(3) 0.004(3)
C15 0.009(4) 0.015(5) 0.005(4) -0.002(3) 0.001(3) 0.000(3)
C16 0.015(4) 0.006(4) 0.011(3) -0.003(3) 0.004(3) 0.001(3)
C17 0.022(5) 0.012(5) 0.011(4) 0.001(3) 0.002(4) -0.001(4)
C18 0.0169(15) 0.0092(13) 0.0133(12) -0.0015(11) 0.0048(10) 0.0014(10)
C19 0.0169(15) 0.0092(13) 0.0133(12) -0.0015(11) 0.0048(10) 0.0014(10)
C20 0.019(5) 0.013(5) 0.030(5) -0.002(4) 0.005(4) -0.002(3)
C21 0.015(5) 0.006(4) 0.014(4) -0.003(3) 0.005(3) -0.005(3)
C22 0.017(5) 0.007(4) 0.019(4) -0.001(3) 0.007(3) 0.001(3)
C23 0.017(5) 0.032(5) 0.020(4) 0.003(4) 0.010(4) 0.006(4)
C24 0.013(5) 0.031(5) 0.012(4) -0.003(4) 0.010(3) -0.004(4)
C25 0.027(5) 0.033(5) 0.019(4) -0.011(4) 0.010(4) -0.004(4)
C26 0.049(6) 0.037(6) 0.025(5) -0.014(4) 0.019(4) -0.027(5)
C27 0.035(5) 0.017(5) 0.027(4) -0.009(4) 0.009(4) -0.003(4)
C28 0.007(4) 0.033(6) 0.015(4) 0.001(4) -0.001(3) -0.003(4)
C29 0.020(5) 0.024(5) 0.044(5) -0.002(4) 0.009(4) 0.001(4)
C30 0.019(5) 0.022(5) 0.031(5) 0.010(4) 0.002(4) 0.004(4)
C31 0.0169(15) 0.0092(13) 0.0133(12) -0.0015(11) 0.0048(10) 0.0014(10)
C32 0.020(5) 0.007(4) 0.013(4) -0.004(3) 0.004(3) 0.004(3)
C33 0.046(6) 0.013(5) 0.013(4) 0.001(3) 0.000(4) -0.003(4)
C34 0.041(6) 0.014(5) 0.017(4) 0.001(4) -0.006(4) -0.004(4)
C35 0.018(5) 0.025(5) 0.028(5) -0.003(4) -0.009(4) 0.000(4)
C36 0.0169(15) 0.0092(13) 0.0133(12) -0.0015(11) 0.0048(10) 0.0014(10)
C37 0.019(5) 0.023(5) 0.026(4) 0.003(4) 0.002(4) 0.000(4)
C38 0.018(5) 0.027(5) 0.030(5) 0.005(4) 0.000(4) 0.000(4)
C39 0.037(6) 0.023(5) 0.047(6) 0.008(5) 0.024(5) -0.001(4)
C40 0.036(6) 0.019(5) 0.033(5) 0.015(4) -0.004(4) -0.006(4)
C41 0.055(7) 0.037(6) 0.022(4) -0.004(4) -0.005(4) 0.006(5)
C42 0.061(7) 0.050(6) 0.014(4) 0.003(4) 0.004(4) 0.029(5)
C43 0.018(5) 0.025(5) 0.027(4) 0.005(4) 0.000(4) 0.005(4)
C44 0.053(6) 0.021(5) 0.026(4) 0.007(4) -0.002(4) -0.015(4)
C45 0.034(6) 0.040(6) 0.057(6) 0.008(5) 0.012(5) 0.008(5)
C46 0.014(4) 0.019(5) 0.013(4) 0.005(4) 0.004(3) -0.001(4)
C47 0.021(5) 0.015(5) 0.014(4) 0.000(3) 0.003(4) 0.008(4)
C48 0.033(5) 0.036(5) 0.024(4) 0.010(4) 0.018(4) 0.011(4)
C49 0.036(6) 0.022(5) 0.029(4) 0.012(4) 0.011(4) 0.008(4)
C50 0.012(4) 0.013(5) 0.017(3) 0.007(3) 0.004(3) 0.000(3)
C51 0.018(4) 0.038(5) 0.014(3) 0.002(4) 0.000(3) -0.003(4)
C52 0.028(5) 0.028(6) 0.018(4) 0.000(4) -0.002(4) -0.001(4)
C53 0.023(5) 0.011(4) 0.017(4) 0.000(3) -0.002(3) 0.004(3)
C54 0.010(4) 0.019(5) 0.009(3) 0.000(3) 0.001(3) 0.001(3)
C55 0.019(5) 0.007(4) 0.014(4) 0.000(4) 0.007(3) 0.004(3)
C56 0.009(4) 0.010(4) 0.014(4) 0.001(3) 0.001(3) 0.004(3)
C57 0.012(4) 0.016(4) 0.008(3) -0.004(3) 0.007(3) -0.006(3)
C58 0.016(4) 0.004(4) 0.022(4) -0.001(3) 0.007(3) 0.001(3)
C59 0.008(4) 0.012(5) 0.013(4) 0.003(3) 0.005(3) -0.001(3)
C60 0.005(4) 0.012(5) 0.018(4) 0.009(4) 0.003(3) 0.001(3)
C61 0.0169(15) 0.0092(13) 0.0133(12) -0.0015(11) 0.0048(10) 0.0014(10)
C62 0.027(5) 0.013(5) 0.011(4) 0.004(3) 0.002(4) -0.008(4)
C63 0.014(5) 0.020(5) 0.013(4) 0.001(4) 0.012(3) 0.004(3)
C64 0.030(5) 0.019(5) 0.010(4) 0.000(3) 0.011(4) -0.002(4)
C65 0.020(5) 0.012(4) 0.019(4) 0.004(3) -0.001(3) -0.004(3)
C66 0.007(4) 0.010(4) 0.017(4) -0.001(3) 0.001(3) -0.004(3)
C67 0.028(5) 0.013(5) 0.017(4) -0.004(4) 0.016(4) -0.002(4)
C68 0.025(6) 0.029(6) 0.035(5) 0.003(4) 0.010(4) -0.001(4)
C69 0.021(5) 0.029(6) 0.066(7) -0.015(5) 0.014(5) 0.002(4)
C70 0.033(5) 0.021(5) 0.014(4) -0.005(4) 0.009(4) -0.001(4)
C71 0.079(8) 0.020(5) 0.022(4) -0.006(4) 0.014(5) -0.007(5)
C72 0.057(7) 0.032(6) 0.016(4) -0.006(4) 0.005(4) -0.005(5)
C73 0.016(5) 0.022(5) 0.022(4) -0.006(4) 0.002(4) -0.004(4)
C74 0.031(6) 0.033(6) 0.027(5) 0.000(4) 0.006(4) -0.001(4)
C75 0.023(5) 0.029(5) 0.032(5) 0.005(4) 0.005(4) -0.006(4)
C76 0.0169(15) 0.0092(13) 0.0133(12) -0.0015(11) 0.0048(10) 0.0014(10)
C77 0.023(5) 0.007(5) 0.016(4) 0.003(3) 0.003(3) -0.001(3)
C78 0.038(6) 0.010(5) 0.013(4) 0.004(3) 0.011(4) -0.001(4)
C79 0.025(5) 0.008(4) 0.011(4) -0.002(3) 0.004(3) 0.008(3)
C80 0.030(5) 0.017(5) 0.020(4) 0.004(4) 0.005(4) 0.002(4)
C81 0.022(5) 0.011(4) 0.011(4) -0.002(3) -0.001(3) 0.003(3)
C82 0.032(5) 0.016(5) 0.013(4) 0.006(4) 0.008(4) 0.006(4)
C83 0.038(6) 0.022(5) 0.016(4) 0.001(4) 0.009(4) 0.002(4)
C84 0.034(6) 0.030(6) 0.029(4) 0.001(4) 0.013(4) -0.001(4)
C85 0.037(5) 0.018(5) 0.012(4) 0.010(4) 0.010(4) -0.002(4)
C86 0.029(5) 0.025(5) 0.017(4) 0.008(4) 0.005(3) 0.013(4)
C87 0.038(6) 0.043(6) 0.020(4) -0.003(4) 0.000(4) 0.021(5)
C88 0.011(4) 0.015(4) 0.019(4) 0.007(3) -0.001(3) 0.002(3)
C89 0.038(6) 0.025(5) 0.030(4) 0.002(4) 0.013(4) 0.006(4)
C90 0.050(6) 0.025(5) 0.021(4) -0.010(4) 0.013(4) -0.011(4)
B1 0.021(6) 0.017(6) 0.007(4) -0.004(4) -0.002(4) -0.002(4)
B2 0.016(5) 0.015(6) 0.012(4) -0.001(4) -0.003(4) -0.004(4)
B3 0.018(2) 0.010(2) 0.0113(19) 0.0016(17) 0.0065(16) -0.0003(17)
B4 0.011(4) 0.009(5) 0.012(4) -0.001(4) 0.006(3) 0.001(5)
B5 0.018(2) 0.010(2) 0.0113(19) 0.0016(17) 0.0065(16) -0.0003(17)
B6 0.018(5) 0.001(5) 0.022(5) 0.001(4) 0.005(4) 0.001(4)
B7 0.018(2) 0.010(2) 0.0113(19) 0.0016(17) 0.0065(16) -0.0003(17)
B8 0.016(5) 0.014(5) 0.009(4) -0.004(5) 0.007(3) -0.001(4)
B9 0.026(6) 0.011(5) 0.012(4) -0.004(4) 0.003(4) 0.002(4)
B10 0.006(5) 0.015(5) 0.018(4) -0.003(4) -0.001(4) -0.003(4)
B11 0.020(6) 0.014(6) 0.017(5) -0.001(4) -0.005(4) -0.003(4)
B12 0.024(6) 0.007(5) 0.021(5) 0.003(4) 0.005(4) -0.001(4)
B13 0.018(2) 0.010(2) 0.0113(19) 0.0016(17) 0.0065(16) -0.0003(17)
B14 0.014(5) 0.018(5) 0.012(4) 0.005(5) 0.000(3) 0.002(5)
B15 0.010(5) 0.014(5) 0.024(4) 0.010(5) -0.009(4) -0.003(4)
B16 0.025(6) 0.006(5) 0.015(5) 0.006(4) -0.005(4) -0.002(4)
B17 0.014(5) 0.020(5) 0.018(4) -0.002(4) -0.002(4) 0.004(4)
B18 0.021(6) 0.022(6) 0.017(5) 0.003(4) -0.004(4) 0.004(4)
B19 0.008(4) 0.018(5) 0.012(4) 0.002(4) 0.001(3) -0.004(4)
B20 0.017(5) 0.016(6) 0.016(4) 0.006(4) 0.002(4) -0.004(4)

loop_
_atom_type_symbol
_atom_type_description
_atom_type_scat_dispersion_real
_atom_type_scat_dispersion_imag
_atom_type_scat_source
C C 0.0033 0.0016 'International Tables Vol C Tables 4.2.6.8 and 6.1.1.4'
H H 0.0000 0.0000 'International Tables Vol C Tables 4.2.6.8 and 6.1.1.4'
B B 0.0013 0.0007 'International Tables Vol C Tables 4.2.6.8 and 6.1.1.4'
P P 0.1023 0.0942 'International Tables Vol C Tables 4.2.6.8 and 6.1.1.4'
Cl Cl 0.1484 0.1585 'International Tables Vol C Tables 4.2.6.8 and 6.1.1.4'
Rh Rh -1.1178 0.9187 'International Tables Vol C Tables 4.2.6.8 and 6.1.1.4'
O O 0.0106 0.0060 'International Tables Vol C Tables 4.2.6.8 and 6.1.1.4'

loop_
_geom_angle_atom_site_label_1
_geom_angle_atom_site_label_2
_geom_angle_atom_site_label_3
_geom_angle
C46 Rh1 P2 91.1(2)
C46 Rh1 Cl1 92.6(2)
P2 Rh1 Cl1 175.80(8)
C46 Rh1 Cl2 175.6(2)
P2 Rh1 Cl2 93.32(7)
Cl1 Rh1 Cl2 83.00(6)
C1 Rh2 P1 90.6(2)
C1 Rh2 Cl2 93.3(2)
P1 Rh2 Cl2 174.91(8)
C1 Rh2 Cl1 176.0(2)
P1 Rh2 Cl1 93.04(7)
Cl2 Rh2 Cl1 83.07(6)
C2 P1 C5 110.8(3)
C2 P1 C8 106.0(3)
C5 P1 C8 105.2(3)
C2 P1 Rh2 108.9(2)
C5 P1 Rh2 117.7(3)
C8 P1 Rh2 107.5(2)
C50 P2 C47 110.8(3)
C50 P2 C53 105.8(3)
C47 P2 C53 106.6(4)
C50 P2 Rh1 117.6(2)
C47 P2 Rh1 107.6(2)
C53 P2 Rh1 108.0(2)
Rh1 Cl1 Rh2 97.10(7)
Rh2 Cl2 Rh1 96.77(7)
O1 C1 Rh2 179.2(7)
C4 C2 C3 108.6(6)
C4 C2 P1 121.3(5)
C3 C2 P1 109.2(5)
C4 C2 H2A 105.5
C3 C2 H2A 105.5
P1 C2 H2A 105.5
C2 C3 H3A 109.5
C2 C3 H3B 109.5
H3A C3 H3B 109.5
C2 C3 H3C 109.5
H3A C3 H3C 109.5
H3B C3 H3C 109.5
C2 C4 H4A 109.5
C2 C4 H4B 109.5
H4A C4 H4B 109.5
C2 C4 H4C 109.5
H4A C4 H4C 109.5
H4B C4 H4C 109.5
C7 C5 C6 108.1(5)
C7 C5 P1 117.3(5)
C6 C5 P1 111.0(5)
C7 C5 H5A 106.6
C6 C5 H5A 106.6
P1 C5 H5A 106.6
C5 C6 H6A 109.5
C5 C6 H6B 109.5
H6A C6 H6B 109.5
C5 C6 H6C 109.5
H6A C6 H6C 109.5
H6B C6 H6C 109.5
C5 C7 H7A 109.5
C5 C7 H7B 109.5
H7A C7 H7B 109.5
C5 C7 H7C 109.5
H7A C7 H7C 109.5
H7B C7 H7C 109.5
B3 C8 B2 62.2(5)
B3 C8 B4 63.3(5)
B2 C8 B4 113.0(7)
B3 C8 B1 111.3(6)
B2 C8 B1 61.6(4)
B4 C8 B1 108.8(6)
B3 C8 C9 108.2(6)
B2 C8 C9 106.9(5)
B4 C8 C9 59.1(4)
B1 C8 C9 57.5(4)
B3 C8 P1 125.6(5)
B2 C8 P1 119.3(6)
B4 C8 P1 123.0(5)
B1 C8 P1 114.6(5)
C9 C8 P1 120.2(5)
C10 C9 B8 117.4(6)
C10 C9 B1 121.4(6)
B8 C9 B1 62.2(5)
C10 C9 B7 115.7(6)
B8 C9 B7 63.7(4)
B1 C9 B7 113.8(6)
C10 C9 B4 118.2(5)
B8 C9 B4 114.0(6)
B1 C9 B4 111.4(6)
B7 C9 B4 62.1(5)
C10 C9 C8 124.9(6)
B8 C9 C8 110.2(5)
B1 C9 C8 60.8(4)
B7 C9 C8 108.9(5)
B4 C9 C8 58.9(4)
C11 C10 C15 119.8(7)
C11 C10 C9 119.4(6)
C15 C10 C9 119.9(6)
C10 C11 C12 121.3(6)
C10 C11 H11A 119.3
C12 C11 H11A 119.3
C11 C12 C13 118.4(6)
C11 C12 C16 120.9(6)
C13 C12 C16 120.4(6)
C12 C13 C14 121.2(7)
C12 C13 H13A 119.4
C14 C13 H13A 119.4
C15 C14 C13 118.6(6)
C15 C14 C31 121.7(6)
C13 C14 C31 119.6(6)
C10 C15 C14 120.5(6)
C10 C15 H15A 119.8
C14 C15 H15A 119.8
C17 C16 C21 119.9(7)
C17 C16 C12 121.1(7)
C21 C16 C12 118.9(6)
C16 C17 C18 118.9(8)
C16 C17 C22 120.2(6)
C18 C17 C22 120.7(7)
C19 C18 C17 121.8(7)
C19 C18 H18A 119.1
C17 C18 H18A 119.1
C18 C19 C20 118.5(7)
C18 C19 C25 123.9(7)
C20 C19 C25 117.6(7)
C19 C20 C21 122.1(8)
C19 C20 H20A 119.0
C21 C20 H20A 119.0
C16 C21 C20 118.7(7)
C16 C21 C28 121.8(7)
C20 C21 C28 119.5(7)
C17 C22 C24 112.4(6)
C17 C22 C23 113.7(6)
C24 C22 C23 109.6(6)
C17 C22 H22A 106.9
C24 C22 H22A 106.9
C23 C22 H22A 106.9
C22 C23 H23A 109.5
C22 C23 H23B 109.5
H23A C23 H23B 109.5
C22 C23 H23C 109.5
H23A C23 H23C 109.5
H23B C23 H23C 109.5
C22 C24 H24A 109.5
C22 C24 H24B 109.5
H24A C24 H24B 109.5
C22 C24 H24C 109.5
H24A C24 H24C 109.5
H24B C24 H24C 109.5
C27 C25 C26 112.1(6)
C27 C25 C19 112.8(7)
C26 C25 C19 110.4(6)
C27 C25 H25A 107.1
C26 C25 H25A 107.1
C19 C25 H25A 107.1
C25 C26 H26A 109.5
C25 C26 H26B 109.5
H26A C26 H26B 109.5
C25 C26 H26C 109.5
H26A C26 H26C 109.5
H26B C26 H26C 109.5
C25 C27 H27A 109.5
C25 C27 H27B 109.5
H27A C27 H27B 109.5
C25 C27 H27C 109.5
H27A C27 H27C 109.5
H27B C27 H27C 109.5
C21 C28 C30 114.1(6)
C21 C28 C29 109.9(6)
C30 C28 C29 110.2(7)
C21 C28 H28A 107.4
C30 C28 H28A 107.4
C29 C28 H28A 107.4
C28 C29 H29A 109.5
C28 C29 H29B 109.5
H29A C29 H29B 109.5
C28 C29 H29C 109.5
H29A C29 H29C 109.5
H29B C29 H29C 109.5
C28 C30 H30A 109.5
C28 C30 H30B 109.5
H30A C30 H30B 109.5
C28 C30 H30C 109.5
H30A C30 H30C 109.5
H30B C30 H30C 109.5
C36 C31 C32 119.7(6)
C36 C31 C14 119.8(7)
C32 C31 C14 120.4(6)
C33 C32 C31 118.9(7)
C33 C32 C37 116.8(7)
C31 C32 C37 124.3(6)
C34 C33 C32 122.5(8)
C34 C33 H33A 118.8
C32 C33 H33A 118.8
C35 C34 C33 117.8(7)
C35 C34 C40 123.6(7)
C33 C34 C40 118.6(8)
C34 C35 C36 122.7(7)
C34 C35 H35A 118.7
C36 C35 H35A 118.7
C31 C36 C35 118.5(7)
C31 C36 C43 122.4(6)
C35 C36 C43 119.2(6)
C39 C37 C32 114.0(6)
C39 C37 C38 109.8(7)
C32 C37 C38 111.2(7)
C39 C37 H37A 107.2
C32 C37 H37A 107.2
C38 C37 H37A 107.2
C37 C38 H38A 109.5
C37 C38 H38B 109.5
H38A C38 H38B 109.5
C37 C38 H38C 109.5
H38A C38 H38C 109.5
H38B C38 H38C 109.5
C37 C39 H39A 109.5
C37 C39 H39B 109.5
H39A C39 H39B 109.5
C37 C39 H39C 109.5
H39A C39 H39C 109.5
H39B C39 H39C 109.5
C42 C40 C41 110.5(7)
C42 C40 C34 114.8(6)
C41 C40 C34 107.1(7)
C42 C40 H40A 108.1
C41 C40 H40A 108.1
C34 C40 H40A 108.1
C40 C41 H41A 109.5
C40 C41 H41B 109.5
H41A C41 H41B 109.5
C40 C41 H41C 109.5
H41A C41 H41C 109.5
H41B C41 H41C 109.5
C40 C42 H42A 109.5
C40 C42 H42B 109.5
H42A C42 H42B 109.5
C40 C42 H42C 109.5
H42A C42 H42C 109.5
H42B C42 H42C 109.5
C36 C43 C45 112.4(6)
C36 C43 C44 111.1(7)
C45 C43 C44 107.8(7)
C36 C43 H43A 108.5
C45 C43 H43A 108.5
C44 C43 H43A 108.5
C43 C44 H44A 109.5
C43 C44 H44B 109.5
H44A C44 H44B 109.5
C43 C44 H44C 109.5
H44A C44 H44C 109.5
H44B C44 H44C 109.5
C43 C45 H45A 109.5
C43 C45 H45B 109.5
H45A C45 H45B 109.5
C43 C45 H45C 109.5
H45A C45 H45C 109.5
H45B C45 H45C 109.5
O2 C46 Rh1 177.1(7)
C48 C47 C49 111.3(7)
C48 C47 P2 107.2(6)
C49 C47 P2 120.5(6)
C48 C47 H47A 105.6
C49 C47 H47A 105.6
P2 C47 H47A 105.6
C47 C48 H48A 109.5
C47 C48 H48B 109.5
H48A C48 H48B 109.5
C47 C48 H48C 109.5
H48A C48 H48C 109.5
H48B C48 H48C 109.5
C47 C49 H49A 109.5
C47 C49 H49B 109.5
H49A C49 H49B 109.5
C47 C49 H49C 109.5
H49A C49 H49C 109.5
H49B C49 H49C 109.5
C52 C50 C51 107.5(5)
C52 C50 P2 111.3(5)
C51 C50 P2 118.5(5)
C52 C50 H50A 106.3
C51 C50 H50A 106.3
P2 C50 H50A 106.3
C50 C51 H51A 109.5
C50 C51 H51B 109.5
H51A C51 H51B 109.5
C50 C51 H51C 109.5
H51A C51 H51C 109.5
H51B C51 H51C 109.5
C50 C52 H52A 109.5
C50 C52 H52B 109.5
H52A C52 H52B 109.5
C50 C52 H52C 109.5
H52A C52 H52C 109.5
H52B C52 H52C 109.5
B12 C53 B14 111.7(7)
B12 C53 B11 62.3(4)
B14 C53 B11 109.0(6)
B12 C53 B13 62.7(5)
B14 C53 B13 61.1(5)
B11 C53 B13 112.1(6)
B12 C53 C54 108.0(6)
B14 C53 C54 59.6(5)
B11 C53 C54 58.1(4)
B13 C53 C54 108.0(6)
B12 C53 P2 119.6(6)
B14 C53 P2 123.3(5)
B11 C53 P2 114.7(6)
B13 C53 P2 125.6(5)
C54 C53 P2 119.5(5)
C55 C54 B19 116.1(6)
C55 C54 B15 118.3(5)
B19 C54 B15 62.1(5)
C55 C54 B11 122.0(6)
B19 C54 B11 113.0(6)
B15 C54 B11 63.0(5)
C55 C54 B14 119.3(6)
B19 C54 B14 61.5(5)
B15 C54 B14 111.6(6)
B11 C54 B14 110.0(6)
C55 C54 C53 125.2(6)
B19 C54 C53 108.7(5)
B15 C54 C53 109.6(5)
B11 C54 C53 59.7(4)
B14 C54 C53 59.1(4)
C60 C55 C56 120.2(7)
C60 C55 C54 119.9(6)
C56 C55 C54 118.4(6)
C57 C56 C55 120.9(6)
C57 C56 H56A 119.5
C55 C56 H56A 119.5
C56 C57 C58 117.2(6)
C56 C57 C61 119.3(6)
C58 C57 C61 122.8(7)
C59 C58 C57 123.5(7)
C59 C58 H58A 118.3
C57 C58 H58A 118.3
C58 C59 C60 118.0(6)
C58 C59 C76 119.7(6)
C60 C59 C76 121.5(6)
C59 C60 C55 120.2(7)
C59 C60 H60A 119.9
C55 C60 H60A 119.9
C66 C61 C62 119.8(7)
C66 C61 C57 121.6(7)
C62 C61 C57 118.5(6)
C63 C62 C61 118.9(7)
C63 C62 C67 118.8(8)
C61 C62 C67 122.3(7)
C62 C63 C64 122.2(8)
C62 C63 H63A 118.9
C64 C63 H63A 118.9
C63 C64 C65 117.9(7)
C63 C64 C70 121.8(8)
C65 C64 C70 120.2(7)
C66 C65 C64 121.6(7)
C66 C65 H65A 119.2
C64 C65 H65A 119.2
C65 C66 C61 119.5(7)
C65 C66 C73 120.4(6)
C61 C66 C73 120.1(6)
C69 C67 C62 110.6(6)
C69 C67 C68 110.8(8)
C62 C67 C68 114.0(6)
C69 C67 H67A 107.0
C62 C67 H67A 107.0
C68 C67 H67A 107.0
C67 C68 H68A 109.5
C67 C68 H68B 109.5
H68A C68 H68B 109.5
C67 C68 H68C 109.5
H68A C68 H68C 109.5
H68B C68 H68C 109.5
C67 C69 H69A 109.5
C67 C69 H69B 109.5
H69A C69 H69B 109.5
C67 C69 H69C 109.5
H69A C69 H69C 109.5
H69B C69 H69C 109.5
C71 C70 C64 111.8(6)
C71 C70 C72 110.9(8)
C64 C70 C72 111.2(6)
C71 C70 H70A 107.6
C64 C70 H70A 107.6
C72 C70 H70A 107.6
C70 C71 H1A 109.5
C70 C71 H1B 109.5
H1A C71 H1B 109.5
C70 C71 H1C 109.5
H1A C71 H1C 109.5
H1B C71 H1C 109.5
C70 C72 H2B 109.5
C70 C72 H2C 109.5
H2B C72 H2C 109.5
C70 C72 H2A 109.5
H2B C72 H2A 109.5
H2C C72 H2A 109.5
C75 C73 C66 114.4(7)
C75 C73 C74 110.1(7)
C66 C73 C74 109.3(6)
C75 C73 H3A 107.6
C66 C73 H3A 107.6
C74 C73 H3A 107.6
C73 C74 H4A 109.5
C73 C74 H4B 109.5
H4A C74 H4B 109.5
C73 C74 H4C 109.5
H4A C74 H4C 109.5
H4B C74 H4C 109.5
C73 C75 H5B 109.5
C73 C75 H5C 109.5
H5B C75 H5C 109.5
C73 C75 H5A 109.5
H5B C75 H5A 109.5
H5C C75 H5A 109.5
C81 C76 C77 120.5(6)
C81 C76 C59 119.0(7)
C77 C76 C59 120.0(6)
C78 C77 C76 117.3(7)
C78 C77 C82 119.8(7)
C76 C77 C82 122.8(6)
C79 C78 C77 122.6(8)
C79 C78 H8A 118.7
C77 C78 H8A 118.7
C80 C79 C78 118.8(6)
C80 C79 C85 120.5(7)
C78 C79 C85 120.7(7)
C79 C80 C81 122.1(7)
C79 C80 H80A 118.9
C81 C80 H80A 118.9
C76 C81 C80 118.7(7)
C76 C81 C88 124.3(6)
C80 C81 C88 116.8(7)
C77 C82 C84 112.4(6)
C77 C82 C83 111.7(7)
C84 C82 C83 108.0(7)
C77 C82 H82A 108.2
C84 C82 H82A 108.2
C83 C82 H82A 108.2
C82 C83 H83A 109.5
C82 C83 H83B 109.5
H83A C83 H83B 109.5
C82 C83 H83C 109.5
H83A C83 H83C 109.5
H83B C83 H83C 109.5
C82 C84 H84A 109.5
C82 C84 H84B 109.5
H84A C84 H84B 109.5
C82 C84 H84C 109.5
H84A C84 H84C 109.5
H84B C84 H84C 109.5
C86 C85 C87 111.5(6)
C86 C85 C79 115.0(7)
C87 C85 C79 110.7(7)
C86 C85 H85A 106.4
C87 C85 H85A 106.4
C79 C85 H85A 106.4
C85 C86 H86A 109.5
C85 C86 H86B 109.5
H86A C86 H86B 109.5
C85 C86 H86C 109.5
H86A C86 H86C 109.5
H86B C86 H86C 109.5
C85 C87 H87A 109.5
C85 C87 H87B 109.5
H87A C87 H87B 109.5
C85 C87 H87C 109.5
H87A C87 H87C 109.5
H87B C87 H87C 109.5
C90 C88 C89 111.0(7)
C90 C88 C81 113.2(6)
C89 C88 C81 110.6(6)
C90 C88 H88A 107.3
C89 C88 H88A 107.3
C81 C88 H88A 107.3
C88 C89 H89A 109.5
C88 C89 H89B 109.5
H89A C89 H89B 109.5
C88 C89 H89C 109.5
H89A C89 H89C 109.5
H89B C89 H89C 109.5
C88 C90 H90A 109.5
C88 C90 H90B 109.5
H90A C90 H90B 109.5
C88 C90 H90C 109.5
H90A C90 H90C 109.5
H90B C90 H90C 109.5
C9 B1 B8 58.5(5)
C9 B1 C8 61.7(4)
B8 B1 C8 108.0(6)
C9 B1 B2 107.1(5)
B8 B1 B2 108.1(7)
C8 B1 B2 57.7(4)
C9 B1 B9 106.4(7)
B8 B1 B9 60.3(5)
C8 B1 B9 106.1(6)
B2 B1 B9 60.0(5)
C9 B1 H1 122.2
B8 B1 H1 121.6
C8 B1 H1 122.2
B2 B1 H1 122.4
B9 B1 H1 122.6
C8 B2 B3 58.6(4)
C8 B2 B9 108.4(6)
B3 B2 B9 108.8(7)
C8 B2 B5 106.7(6)
B3 B2 B5 60.2(5)
B9 B2 B5 60.4(5)
C8 B2 B1 60.7(4)
B3 B2 B1 107.7(6)
B9 B2 B1 59.9(5)
B5 B2 B1 107.6(7)
C8 B2 H2 122.3
B3 B2 H2 121.9
B9 B2 H2 121.0
B5 B2 H2 122.1
B1 B2 H2 121.7
C8 B3 B2 59.2(4)
C8 B3 B6 107.0(6)
B2 B3 B6 108.6(6)
C8 B3 B5 107.5(5)
B2 B3 B5 60.6(5)
B6 B3 B5 60.7(5)
C8 B3 B4 59.1(4)
B2 B3 B4 107.3(6)
B6 B3 B4 60.0(5)
B5 B3 B4 108.5(6)
C8 B3 H3 122.9
B2 B3 H3 121.7
B6 B3 H3 121.5
B5 B3 H3 121.1
B4 B3 H3 122.1
C8 B4 C9 62.0(4)
C8 B4 B7 108.2(5)
C9 B4 B7 58.2(4)
C8 B4 B6 105.1(6)
C9 B4 B6 104.4(5)
B7 B4 B6 59.2(5)
C8 B4 B3 57.6(5)
C9 B4 B3 106.1(5)
B7 B4 B3 106.8(6)
B6 B4 B3 59.1(5)
C8 B4 H4 121.9
C9 B4 H4 122.9
B7 B4 H4 122.0
B6 B4 H4 124.0
B3 B4 H4 123.2
B10 B5 B2 107.8(6)
B10 B5 B3 108.1(6)
B2 B5 B3 59.3(5)
B10 B5 B9 60.5(5)
B2 B5 B9 59.6(5)
B3 B5 B9 107.5(6)
B10 B5 B6 60.4(4)
B2 B5 B6 106.5(6)
B3 B5 B6 59.3(5)
B9 B5 B6 108.0(6)
B10 B5 H5 121.2
B2 B5 H5 122.6
B3 B5 H5 122.2
B9 B5 H5 121.6
B6 B5 H5 122.2
B7 B6 B3 108.9(7)
B7 B6 B10 60.9(4)
B3 B6 B10 107.4(6)
B7 B6 B4 60.0(5)
B3 B6 B4 60.9(5)
B10 B6 B4 108.4(6)
B7 B6 B5 108.3(5)
B3 B6 B5 60.0(5)
B10 B6 B5 58.9(5)
B4 B6 B5 108.7(7)
B7 B6 H6 121.0
B3 B6 H6 121.4
B10 B6 H6 122.1
B4 B6 H6 121.1
B5 B6 H6 121.9
C9 B7 B6 106.8(6)
C9 B7 B4 59.7(5)
B6 B7 B4 60.8(5)
C9 B7 B10 105.1(6)
B6 B7 B10 60.4(4)
B4 B7 B10 108.6(6)
C9 B7 B8 58.0(4)
B6 B7 B8 107.8(6)
B4 B7 B8 107.5(6)
B10 B7 B8 59.5(5)
C9 B7 H7 123.8
B6 B7 H7 121.4
B4 B7 H7 121.0
B10 B7 H7 122.3
B8 B7 H7 122.5
C9 B8 B1 59.2(4)
C9 B8 B10 106.2(5)
B1 B8 B10 108.1(6)
C9 B8 B9 107.1(6)
B1 B8 B9 60.4(5)
B10 B8 B9 60.5(5)
C9 B8 B7 58.4(4)
B1 B8 B7 107.1(5)
B10 B8 B7 60.4(4)
B9 B8 B7 108.8(6)
C9 B8 H8 123.5
B1 B8 H8 121.9
B10 B8 H8 121.8
B9 B8 H8 121.1
B7 B8 H8 121.9
B8 B9 B2 107.4(6)
B8 B9 B10 59.9(5)
B2 B9 B10 106.7(5)
B8 B9 B5 107.0(5)
B2 B9 B5 60.0(5)
B10 B9 B5 58.8(5)
B8 B9 B1 59.3(5)
B2 B9 B1 60.1(5)
B10 B9 B1 106.8(6)
B5 B9 B1 107.5(6)
B8 B9 H9 122.2
B2 B9 H9 121.9
B10 B9 H9 122.8
B5 B9 H9 122.3
B1 B9 H9 122.2
B8 B10 B5 108.3(7)
B8 B10 B9 59.6(5)
B5 B10 B9 60.7(5)
B8 B10 B7 60.1(4)
B5 B10 B7 108.0(6)
B9 B10 B7 107.9(6)
B8 B10 B6 107.1(6)
B5 B10 B6 60.7(4)
B9 B10 B6 108.4(7)
B7 B10 B6 58.7(4)
B8 B10 H10 122.0
B5 B10 H10 121.0
B9 B10 H10 121.5
B7 B10 H10 122.1
B6 B10 H10 122.1
C54 B11 C53 62.2(4)
C54 B11 B12 107.7(6)
C53 B11 B12 57.9(4)
C54 B11 B16 106.0(7)
C53 B11 B16 105.6(6)
B12 B11 B16 59.7(5)
C54 B11 B15 58.6(5)
C53 B11 B15 108.0(6)
B12 B11 B15 107.6(7)
B16 B11 B15 59.5(6)
C54 B11 H11 121.8
C53 B11 H11 122.1
B12 B11 H11 122.3
B16 B11 H11 123.3
B15 B11 H11 122.0
C53 B12 B17 106.5(7)
C53 B12 B11 59.8(4)
B17 B12 B11 107.9(7)
C53 B12 B16 107.6(6)
B17 B12 B16 60.3(5)
B11 B12 B16 60.2(5)
C53 B12 B13 59.7(5)
B17 B12 B13 58.9(5)
B11 B12 B13 107.8(6)
B16 B12 B13 107.5(7)
C53 B12 H12 122.4
B17 B12 H12 122.4
B11 B12 H12 121.5
B16 B12 H12 121.6
B13 B12 H12 122.3
B18 B13 C53 106.4(6)
B18 B13 B17 61.4(5)
C53 B13 B17 105.4(5)
B18 B13 B14 59.6(5)
C53 B13 B14 59.5(5)
B17 B13 B14 108.3(6)
B18 B13 B12 108.0(6)
C53 B13 B12 57.6(4)
B17 B13 B12 59.6(5)
B14 B13 B12 106.3(5)
B18 B13 H13 121.4
C53 B13 H13 124.0
B17 B13 H13 121.7
B14 B13 H13 122.0
B12 B13 H13 122.9
C53 B14 B18 105.9(7)
C53 B14 C54 61.3(4)
B18 B14 C54 105.5(5)
C53 B14 B13 59.5(5)
B18 B14 B13 59.0(6)
C54 B14 B13 108.0(6)
C53 B14 B19 107.8(5)
B18 B14 B19 60.1(5)
C54 B14 B19 58.2(4)
B13 B14 B19 108.1(7)
C53 B14 H14 121.9
B18 B14 H14 123.5
C54 B14 H14 122.4
B13 B14 H14 121.7
B19 B14 H14 121.9
C54 B15 B16 106.2(6)
C54 B15 B19 58.9(4)
B16 B15 B19 108.5(6)
C54 B15 B20 106.8(5)
B16 B15 B20 61.1(5)
B19 B15 B20 60.2(5)
C54 B15 B11 58.3(4)
B16 B15 B11 60.1(5)
B19 B15 B11 106.7(5)
B20 B15 B11 108.6(6)
C54 B15 H15 123.7
B16 B15 H15 121.4
B19 B15 H15 122.0
B20 B15 H15 121.1
B11 B15 H15 122.2
B15 B16 B17 107.7(6)
B15 B16 B11 60.5(5)
B17 B16 B11 107.2(6)
B15 B16 B12 108.7(6)
B17 B16 B12 59.5(5)
B11 B16 B12 60.1(5)
B15 B16 B20 59.8(5)
B17 B16 B20 59.9(5)
B11 B16 B20 107.9(6)
B12 B16 B20 108.0(5)
B15 B16 H16 121.4
B17 B16 H16 122.3
B11 B16 H16 121.8
B12 B16 H16 121.5
B20 B16 H16 121.8
B13 B17 B12 61.5(5)
B13 B17 B18 58.8(5)
B12 B17 B18 107.5(7)
B13 B17 B16 109.6(7)
B12 B17 B16 60.2(5)
B18 B17 B16 107.5(6)
B13 B17 B20 108.5(6)
B12 B17 B20 109.5(6)
B18 B17 B20 59.6(5)
B16 B17 B20 61.0(5)
B13 B17 H17 121.0
B12 B17 H17 120.9
B18 B17 H17 123.1
B16 B17 H17 121.1
B20 B17 H17 120.9
B13 B18 B14 61.4(6)
B13 B18 B19 110.5(7)
B14 B18 B19 60.8(5)
B13 B18 B17 59.8(5)
B14 B18 B17 108.3(7)
B19 B18 B17 108.6(6)
B13 B18 B20 110.2(7)
B14 B18 B20 109.9(6)
B19 B18 B20 60.7(4)
B17 B18 B20 60.6(5)
B13 B18 H18 120.1
B14 B18 H18 120.8
B19 B18 H18 120.7
B17 B18 H18 122.1
B20 B18 H18 120.4
C54 B19 B18 106.4(7)
C54 B19 B15 59.0(5)
B18 B19 B15 107.7(6)
C54 B19 B14 60.4(5)
B18 B19 B14 59.1(5)
B15 B19 B14 108.2(6)
C54 B19 B20 107.0(6)
B18 B19 B20 60.0(5)
B15 B19 B20 60.4(5)
B14 B19 B20 107.9(7)
C54 B19 H19 122.7
B18 B19 H19 122.6
B15 B19 H19 121.6
B14 B19 H19 121.6
B20 B19 H19 121.7
B18 B20 B17 59.9(5)
B18 B20 B19 59.4(5)
B17 B20 B19 107.0(6)
B18 B20 B15 106.4(6)
B17 B20 B15 106.4(7)
B19 B20 B15 59.3(5)
B18 B20 B16 106.2(7)
B17 B20 B16 59.1(5)
B19 B20 B16 106.1(7)
B15 B20 B16 59.0(5)
B18 B20 H20 122.5
B17 B20 H20 122.3
B19 B20 H20 122.5
B15 B20 H20 122.8
B16 B20 H20 123.1

loop_
_geom_bond_atom_site_label_1
_geom_bond_atom_site_label_2
_geom_bond_distance
Rh1 C46 1.798(8)
Rh1 P2 2.2355(19)
Rh1 Cl1 2.3850(18)
Rh1 Cl2 2.4159(19)
Rh2 C1 1.771(8)
Rh2 P1 2.2239(19)
Rh2 Cl2 2.3897(18)
Rh2 Cl1 2.4081(19)
P1 C2 1.851(7)
P1 C5 1.852(7)
P1 C8 1.901(8)
P2 C50 1.844(7)
P2 C47 1.869(8)
P2 C53 1.888(9)
O1 C1 1.172(8)
O2 C46 1.140(9)
C2 C4 1.529(9)
C2 C3 1.573(11)
C2 H2A 1.0000
C3 H3A 0.9800
C3 H3B 0.9800
C3 H3C 0.9800
C4 H4A 0.9800
C4 H4B 0.9800
C4 H4C 0.9800
C5 C7 1.543(9)
C5 C6 1.538(11)
C5 H5A 1.0000
C6 H6A 0.9800
C6 H6B 0.9800
C6 H6C 0.9800
C7 H7A 0.9800
C7 H7B 0.9800
C7 H7C 0.9800
C8 B3 1.695(11)
C8 B2 1.706(11)
C8 B4 1.722(11)
C8 B1 1.759(10)
C8 C9 1.775(10)
C9 C10 1.511(10)
C9 B8 1.688(10)
C9 B1 1.701(10)
C9 B7 1.695(12)
C9 B4 1.724(10)
C10 C11 1.381(9)
C10 C15 1.400(9)
C11 C12 1.395(9)
C11 H11A 0.9500
C12 C13 1.407(9)
C12 C16 1.498(10)
C13 C14 1.404(9)
C13 H13A 0.9500
C14 C15 1.401(10)
C14 C31 1.507(9)
C15 H15A 0.9500
C16 C17 1.399(10)
C16 C21 1.413(11)
C17 C18 1.415(10)
C17 C22 1.503(12)
C18 C19 1.368(11)
C18 H18A 0.9500
C19 C20 1.395(10)
C19 C25 1.531(10)
C20 C21 1.394(10)
C20 H20A 0.9500
C21 C28 1.503(9)
C22 C24 1.520(10)
C22 C23 1.521(9)
C22 H22A 1.0000
C23 H23A 0.9800
C23 H23B 0.9800
C23 H23C 0.9800
C24 H24A 0.9800
C24 H24B 0.9800
C24 H24C 0.9800
C25 C27 1.497(11)
C25 C26 1.514(11)
C25 H25A 1.0000
C26 H26A 0.9800
C26 H26B 0.9800
C26 H26C 0.9800
C27 H27A 0.9800
C27 H27B 0.9800
C27 H27C 0.9800
C28 C30 1.515(11)
C28 C29 1.554(11)
C28 H28A 1.0000
C29 H29A 0.9800
C29 H29B 0.9800
C29 H29C 0.9800
C30 H30A 0.9800
C30 H30B 0.9800
C30 H30C 0.9800
C31 C36 1.398(10)
C31 C32 1.402(11)
C32 C33 1.389(9)
C32 C37 1.517(10)
C33 C34 1.382(11)
C33 H33A 0.9500
C34 C35 1.363(11)
C34 C40 1.548(9)
C35 C36 1.405(9)
C35 H35A 0.9500
C36 C43 1.513(11)
C37 C39 1.526(12)
C37 C38 1.521(11)
C37 H37A 1.0000
C38 H38A 0.9800
C38 H38B 0.9800
C38 H38C 0.9800
C39 H39A 0.9800
C39 H39B 0.9800
C39 H39C 0.9800
C40 C42 1.466(10)
C40 C41 1.495(11)
C40 H40A 1.0000
C41 H41A 0.9800
C41 H41B 0.9800
C41 H41C 0.9800
C42 H42A 0.9800
C42 H42B 0.9800
C42 H42C 0.9800
C43 C45 1.533(11)
C43 C44 1.562(10)
C43 H43A 1.0000
C44 H44A 0.9800
C44 H44B 0.9800
C44 H44C 0.9800
C45 H45A 0.9800
C45 H45B 0.9800
C45 H45C 0.9800
C47 C48 1.507(12)
C47 C49 1.546(10)
C47 H47A 1.0000
C48 H48A 0.9800
C48 H48B 0.9800
C48 H48C 0.9800
C49 H49A 0.9800
C49 H49B 0.9800
C49 H49C 0.9800
C50 C52 1.510(11)
C50 C51 1.529(9)
C50 H50A 1.0000
C51 H51A 0.9800
C51 H51B 0.9800
C51 H51C 0.9800
C52 H52A 0.9800
C52 H52B 0.9800
C52 H52C 0.9800
C53 B12 1.701(11)
C53 B14 1.739(12)
C53 B11 1.735(10)
C53 B13 1.738(11)
C53 C54 1.776(10)
C54 C55 1.515(10)
C54 B19 1.709(12)
C54 B15 1.711(10)
C54 B11 1.706(11)
C54 B14 1.748(10)
C55 C60 1.392(9)
C55 C56 1.393(9)
C56 C57 1.383(9)
C56 H56A 0.9500
C57 C58 1.397(9)
C57 C61 1.501(10)
C58 C59 1.380(9)
C58 H58A 0.9500
C59 C60 1.391(9)
C59 C76 1.506(9)
C60 H60A 0.9500
C61 C66 1.393(9)
C61 C62 1.407(11)
C62 C63 1.373(10)
C62 C67 1.533(10)
C63 C64 1.389(10)
C63 H63A 0.9500
C64 C65 1.389(11)
C64 C70 1.520(10)
C65 C66 1.379(10)
C65 H65A 0.9500
C66 C73 1.526(11)
C67 C69 1.511(11)
C67 C68 1.525(11)
C67 H67A 1.0000
C68 H68A 0.9800
C68 H68B 0.9800
C68 H68C 0.9800
C69 H69A 0.9800
C69 H69B 0.9800
C69 H69C 0.9800
C70 C71 1.519(10)
C70 C72 1.532(12)
C70 H70A 1.0000
C71 H1A 0.9800
C71 H1B 0.9800
C71 H1C 0.9800
C72 H2B 0.9800
C72 H2C 0.9800
C72 H2A 0.9800
C73 C75 1.525(9)
C73 C74 1.548(11)
C73 H3A 1.0000
C74 H4A 0.9800
C74 H4B 0.9800
C74 H4C 0.9800
C75 H5B 0.9800
C75 H5C 0.9800
C75 H5A 0.9800
C76 C81 1.372(10)
C76 C77 1.447(11)
C77 C78 1.395(9)
C77 C82 1.503(10)
C78 C79 1.376(10)
C78 H8A 0.9500
C79 C80 1.368(11)
C79 C85 1.541(9)
C80 C81 1.417(9)
C80 H80A 0.9500
C81 C88 1.526(10)
C82 C84 1.539(12)
C82 C83 1.551(10)
C82 H82A 1.0000
C83 H83A 0.9800
C83 H83B 0.9800
C83 H83C 0.9800
C84 H84A 0.9800
C84 H84B 0.9800
C84 H84C 0.9800
C85 C86 1.502(11)
C85 C87 1.519(11)
C85 H85A 1.0000
C86 H86A 0.9800
C86 H86B 0.9800
C86 H86C 0.9800
C87 H87A 0.9800
C87 H87B 0.9800
C87 H87C 0.9800
C88 C90 1.510(9)
C88 C89 1.530(10)
C88 H88A 1.0000
C89 H89A 0.9800
C89 H89B 0.9800
C89 H89C 0.9800
C90 H90A 0.9800
C90 H90B 0.9800
C90 H90C 0.9800
B1 B8 1.752(13)
B1 B2 1.775(12)
B1 B9 1.772(13)
B1 H1 1.1200
B2 B3 1.756(11)
B2 B9 1.773(13)
B2 B5 1.780(13)
B2 H2 1.1200
B3 B6 1.760(14)
B3 B5 1.773(12)
B3 B4 1.793(14)
B3 H3 1.1200
B4 B7 1.764(11)
B4 B6 1.777(13)
B4 H4 1.1200
B5 B10 1.753(12)
B5 B9 1.786(11)
B5 B6 1.785(11)
B5 H5 1.1200
B6 B7 1.750(11)
B6 B10 1.780(10)
B6 H6 1.1200
B7 B10 1.789(11)
B7 B8 1.785(10)
B7 H7 1.1200
B8 B10 1.773(12)
B8 B9 1.769(13)
B8 H8 1.1200
B9 B10 1.784(12)
B9 H9 1.1200
B10 H10 1.1200
B11 B12 1.777(12)
B11 B16 1.779(13)
B11 B15 1.786(14)
B11 H11 1.1200
B12 B17 1.756(14)
B12 B16 1.769(13)
B12 B13 1.791(11)
B12 H12 1.1200
B13 B18 1.726(14)
B13 B17 1.744(12)
B13 B14 1.767(14)
B13 H13 1.1200
B14 B18 1.737(14)
B14 B19 1.768(12)
B14 H14 1.1200
B15 B16 1.768(13)
B15 B19 1.763(10)
B15 B20 1.783(12)
B15 H15 1.1200
B16 B17 1.770(11)
B16 B20 1.805(13)
B16 H16 1.1200
B17 B18 1.773(13)
B17 B20 1.785(13)
B17 H17 1.1200
B18 B19 1.756(12)
B18 B20 1.767(11)
B18 H18 1.1200
B19 B20 1.779(11)
B19 H19 1.1200
B20 H20 1.1200

loop_
_geom_torsion_atom_site_label_1
_geom_torsion_atom_site_label_2
_geom_torsion_atom_site_label_3
_geom_torsion_atom_site_label_4
_geom_torsion
C1 Rh2 P1 C2 -143.3(4)
Cl2 Rh2 P1 C2 75.2(10)
Cl1 Rh2 P1 C2 35.2(3)
C1 Rh2 P1 C5 -16.1(4)
Cl2 Rh2 P1 C5 -157.6(10)
Cl1 Rh2 P1 C5 162.3(3)
C1 Rh2 P1 C8 102.3(4)
Cl2 Rh2 P1 C8 -39.2(10)
Cl1 Rh2 P1 C8 -79.3(2)
C46 Rh1 P2 C50 19.4(4)
Cl1 Rh1 P2 C50 170.9(12)
Cl2 Rh1 P2 C50 -160.2(3)
C46 Rh1 P2 C47 145.3(4)
Cl1 Rh1 P2 C47 -63.2(12)
Cl2 Rh1 P2 C47 -34.3(3)
C46 Rh1 P2 C53 -100.0(4)
Cl1 Rh1 P2 C53 51.5(12)
Cl2 Rh1 P2 C53 80.4(2)
C46 Rh1 Cl1 Rh2 178.7(3)
P2 Rh1 Cl1 Rh2 27.3(12)
Cl2 Rh1 Cl1 Rh2 -1.83(9)
C1 Rh2 Cl1 Rh1 -25(4)
P1 Rh2 Cl1 Rh1 178.55(8)
Cl2 Rh2 Cl1 Rh1 1.85(9)
C1 Rh2 Cl2 Rh1 176.4(3)
P1 Rh2 Cl2 Rh1 -42.2(10)
Cl1 Rh2 Cl2 Rh1 -1.83(9)
C46 Rh1 Cl2 Rh2 9(3)
P2 Rh1 Cl2 Rh2 -176.11(8)
Cl1 Rh1 Cl2 Rh2 1.85(9)
P1 Rh2 C1 O1 -145(64)
Cl2 Rh2 C1 O1 32(64)
Cl1 Rh2 C1 O1 58(66)
C5 P1 C2 C4 48.8(7)
C8 P1 C2 C4 -64.8(7)
Rh2 P1 C2 C4 179.7(5)
C5 P1 C2 C3 -78.6(5)
C8 P1 C2 C3 167.8(4)
Rh2 P1 C2 C3 52.4(5)
C2 P1 C5 C7 -52.3(7)
C8 P1 C5 C7 61.9(6)
Rh2 P1 C5 C7 -178.5(5)
C2 P1 C5 C6 72.7(6)
C8 P1 C5 C6 -173.1(5)
Rh2 P1 C5 C6 -53.5(6)
C2 P1 C8 B3 46.3(6)
C5 P1 C8 B3 -71.1(6)
Rh2 P1 C8 B3 162.7(5)
C2 P1 C8 B2 -28.8(5)
C5 P1 C8 B2 -146.3(5)
Rh2 P1 C8 B2 87.5(5)
C2 P1 C8 B4 125.2(6)
C5 P1 C8 B4 7.7(6)
Rh2 P1 C8 B4 -118.5(5)
C2 P1 C8 B1 -98.8(5)
C5 P1 C8 B1 143.8(5)
Rh2 P1 C8 B1 17.6(5)
C2 P1 C8 C9 -164.2(4)
C5 P1 C8 C9 78.4(5)
Rh2 P1 C8 C9 -47.8(5)
B3 C8 C9 C10 146.2(6)
B2 C8 C9 C10 -148.2(6)
B4 C8 C9 C10 104.7(7)
B1 C8 C9 C10 -109.7(7)
P1 C8 C9 C10 -8.1(8)
B3 C8 C9 B8 -64.9(6)
B2 C8 C9 B8 0.6(7)
B4 C8 C9 B8 -106.5(7)
B1 C8 C9 B8 39.2(6)
P1 C8 C9 B8 140.8(5)
B3 C8 C9 B1 -104.1(6)
B2 C8 C9 B1 -38.6(6)
B4 C8 C9 B1 -145.7(7)
P1 C8 C9 B1 101.6(6)
B3 C8 C9 B7 3.1(6)
B2 C8 C9 B7 68.7(6)
B4 C8 C9 B7 -38.4(6)
B1 C8 C9 B7 107.3(6)
P1 C8 C9 B7 -151.1(4)
B3 C8 C9 B4 41.5(6)
B2 C8 C9 B4 107.1(7)
B1 C8 C9 B4 145.7(7)
P1 C8 C9 B4 -112.7(6)
B8 C9 C10 C11 117.3(7)
B1 C9 C10 C11 -170.0(7)
B7 C9 C10 C11 45.1(9)
B4 C9 C10 C11 -25.6(10)
C8 C9 C10 C11 -95.8(9)
B8 C9 C10 C15 -52.0(10)
B1 C9 C10 C15 20.6(11)
B7 C9 C10 C15 -124.3(7)
B4 C9 C10 C15 165.0(7)
C8 C9 C10 C15 94.8(8)
C15 C10 C11 C12 3.6(12)
C9 C10 C11 C12 -165.8(7)
C10 C11 C12 C13 -1.9(12)
C10 C11 C12 C16 172.5(7)
C11 C12 C13 C14 0.9(12)
C16 C12 C13 C14 -173.5(7)
C12 C13 C14 C15 -1.7(12)
C12 C13 C14 C31 174.4(7)
C11 C10 C15 C14 -4.3(12)
C9 C10 C15 C14 165.0(7)
C13 C14 C15 C10 3.3(11)
C31 C14 C15 C10 -172.6(7)
C11 C12 C16 C17 81.0(10)
C13 C12 C16 C17 -104.8(8)
C11 C12 C16 C21 -97.8(9)
C13 C12 C16 C21 76.5(10)
C21 C16 C17 C18 -0.4(10)
C12 C16 C17 C18 -179.1(7)
C21 C16 C17 C22 -175.8(7)
C12 C16 C17 C22 5.5(10)
C16 C17 C18 C19 2.4(11)
C22 C17 C18 C19 177.8(7)
C17 C18 C19 C20 -2.9(11)
C17 C18 C19 C25 177.8(7)
C18 C19 C20 C21 1.5(11)
C25 C19 C20 C21 -179.2(7)
C17 C16 C21 C20 -0.9(11)
C12 C16 C21 C20 177.8(6)
C17 C16 C21 C28 179.9(7)
C12 C16 C21 C28 -1.4(10)
C19 C20 C21 C16 0.4(11)
C19 C20 C21 C28 179.6(7)
C16 C17 C22 C24 85.2(8)
C18 C17 C22 C24 -90.2(8)
C16 C17 C22 C23 -149.6(7)
C18 C17 C22 C23 35.1(10)
C18 C19 C25 C27 13.1(11)
C20 C19 C25 C27 -166.2(7)
C18 C19 C25 C26 -113.2(9)
C20 C19 C25 C26 67.6(9)
C16 C21 C28 C30 -149.2(7)
C20 C21 C28 C30 31.7(10)
C16 C21 C28 C29 86.4(9)
C20 C21 C28 C29 -92.7(9)
C15 C14 C31 C36 61.1(10)
C13 C14 C31 C36 -114.8(8)
C15 C14 C31 C32 -121.6(8)
C13 C14 C31 C32 62.5(10)
C36 C31 C32 C33 1.6(11)
C14 C31 C32 C33 -175.8(7)
C36 C31 C32 C37 179.9(7)
C14 C31 C32 C37 2.6(12)
C31 C32 C33 C34 0.1(12)
C37 C32 C33 C34 -178.3(8)
C32 C33 C34 C35 -1.5(12)
C32 C33 C34 C40 176.3(8)
C33 C34 C35 C36 1.2(13)
C40 C34 C35 C36 -176.4(7)
C32 C31 C36 C35 -1.8(11)
C14 C31 C36 C35 175.5(7)
C32 C31 C36 C43 178.6(7)
C14 C31 C36 C43 -4.0(11)
C34 C35 C36 C31 0.4(12)
C34 C35 C36 C43 180.0(8)
C33 C32 C37 C39 -55.6(10)
C31 C32 C37 C39 126.0(8)
C33 C32 C37 C38 69.1(9)
C31 C32 C37 C38 -109.2(9)
C35 C34 C40 C42 -46.4(13)
C33 C34 C40 C42 135.9(9)
C35 C34 C40 C41 76.7(10)
C33 C34 C40 C41 -100.9(9)
C31 C36 C43 C45 131.9(8)
C35 C36 C43 C45 -47.7(9)
C31 C36 C43 C44 -107.2(8)
C35 C36 C43 C44 73.2(9)
P2 Rh1 C46 O2 -147(13)
Cl1 Rh1 C46 O2 35(13)
Cl2 Rh1 C46 O2 28(16)
C50 P2 C47 C48 73.3(6)
C53 P2 C47 C48 -172.1(5)
Rh1 P2 C47 C48 -56.5(5)
C50 P2 C47 C49 -55.3(7)
C53 P2 C47 C49 59.3(7)
Rh1 P2 C47 C49 174.9(5)
C47 P2 C50 C52 -73.0(6)
C53 P2 C50 C52 171.9(5)
Rh1 P2 C50 C52 51.3(6)
C47 P2 C50 C51 52.4(7)
C53 P2 C50 C51 -62.7(7)
Rh1 P2 C50 C51 176.7(5)
C50 P2 C53 B12 144.3(5)
C47 P2 C53 B12 26.3(6)
Rh1 P2 C53 B12 -89.1(5)
C50 P2 C53 B14 -7.9(7)
C47 P2 C53 B14 -125.8(6)
Rh1 P2 C53 B14 118.8(5)
C50 P2 C53 B11 -144.9(5)
C47 P2 C53 B11 97.1(5)
Rh1 P2 C53 B11 -18.2(5)
C50 P2 C53 B13 68.2(6)
C47 P2 C53 B13 -49.8(6)
Rh1 P2 C53 B13 -165.1(5)
C50 P2 C53 C54 -79.0(5)
C47 P2 C53 C54 163.0(4)
Rh1 P2 C53 C54 47.7(5)
B12 C53 C54 C55 148.8(6)
B14 C53 C54 C55 -106.1(7)
B11 C53 C54 C55 109.9(7)
B13 C53 C54 C55 -144.8(6)
P2 C53 C54 C55 7.6(8)
B12 C53 C54 B19 -67.3(7)
B14 C53 C54 B19 37.9(6)
B11 C53 C54 B19 -106.2(6)
B13 C53 C54 B19 -0.9(6)
P2 C53 C54 B19 151.5(4)
B12 C53 C54 B15 -1.2(8)
B14 C53 C54 B15 104.0(7)
B11 C53 C54 B15 -40.1(6)
B13 C53 C54 B15 65.2(6)
P2 C53 C54 B15 -142.4(5)
B12 C53 C54 B11 38.9(6)
B14 C53 C54 B11 144.1(7)
B13 C53 C54 B11 105.3(6)
P2 C53 C54 B11 -102.3(6)
B12 C53 C54 B14 -105.1(7)
B11 C53 C54 B14 -144.1(7)
B13 C53 C54 B14 -38.8(6)
P2 C53 C54 B14 113.6(6)
B19 C54 C55 C60 118.1(8)
B15 C54 C55 C60 47.3(10)
B11 C54 C55 C60 -26.9(11)
B14 C54 C55 C60 -171.4(7)
C53 C54 C55 C60 -100.3(8)
B19 C54 C55 C56 -48.0(9)
B15 C54 C55 C56 -118.8(7)
B11 C54 C55 C56 167.0(7)
B14 C54 C55 C56 22.5(11)
C53 C54 C55 C56 93.6(9)
C60 C55 C56 C57 0.7(12)
C54 C55 C56 C57 166.8(7)
C55 C56 C57 C58 -0.7(12)
C55 C56 C57 C61 -172.2(7)
C56 C57 C58 C59 0.2(12)
C61 C57 C58 C59 171.4(8)
C57 C58 C59 C60 0.2(12)
C57 C58 C59 C76 -169.5(7)
C58 C59 C60 C55 -0.2(12)
C76 C59 C60 C55 169.4(8)
C56 C55 C60 C59 -0.3(12)
C54 C55 C60 C59 -166.2(7)
C56 C57 C61 C66 -79.3(10)
C58 C57 C61 C66 109.7(9)
C56 C57 C61 C62 97.9(9)
C58 C57 C61 C62 -73.2(10)
C66 C61 C62 C63 2.3(11)
C57 C61 C62 C63 -175.0(6)
C66 C61 C62 C67 179.7(6)
C57 C61 C62 C67 2.5(11)
C61 C62 C63 C64 0.4(11)
C67 C62 C63 C64 -177.2(7)
C62 C63 C64 C65 -2.8(11)
C62 C63 C64 C70 179.3(7)
C63 C64 C65 C66 2.8(11)
C70 C64 C65 C66 -179.3(6)
C64 C65 C66 C61 -0.3(11)
C64 C65 C66 C73 -178.4(7)
C62 C61 C66 C65 -2.3(10)
C57 C61 C66 C65 174.8(7)
C62 C61 C66 C73 175.8(7)
C57 C61 C66 C73 -7.0(10)
C63 C62 C67 C69 89.8(9)
C61 C62 C67 C69 -87.6(9)
C63 C62 C67 C68 -35.8(10)
C61 C62 C67 C68 146.8(8)
C63 C64 C70 C71 69.1(10)
C65 C64 C70 C71 -108.8(9)
C63 C64 C70 C72 -55.5(9)
C65 C64 C70 C72 126.7(8)
C65 C66 C73 C75 -29.6(10)
C61 C66 C73 C75 152.3(7)
C65 C66 C73 C74 94.4(7)
C61 C66 C73 C74 -83.7(8)
C58 C59 C76 C81 104.2(8)
C60 C59 C76 C81 -65.1(10)
C58 C59 C76 C77 -67.5(10)
C60 C59 C76 C77 123.1(8)
C81 C76 C77 C78 0.4(11)
C59 C76 C77 C78 172.0(7)
C81 C76 C77 C82 -176.9(7)
C59 C76 C77 C82 -5.2(11)
C76 C77 C78 C79 0.0(11)
C82 C77 C78 C79 177.3(7)
C77 C78 C79 C80 0.6(11)
C77 C78 C79 C85 -178.2(7)
C78 C79 C80 C81 -1.4(11)
C85 C79 C80 C81 177.3(7)
C77 C76 C81 C80 -1.1(10)
C59 C76 C81 C80 -172.9(7)
C77 C76 C81 C88 173.8(7)
C59 C76 C81 C88 2.0(10)
C79 C80 C81 C76 1.7(11)
C79 C80 C81 C88 -173.6(7)
C78 C77 C82 C84 52.8(10)
C76 C77 C82 C84 -130.1(8)
C78 C77 C82 C83 -68.9(9)
C76 C77 C82 C83 108.3(8)
C80 C79 C85 C86 -18.1(10)
C78 C79 C85 C86 160.6(7)
C80 C79 C85 C87 109.3(9)
C78 C79 C85 C87 -72.0(9)
C76 C81 C88 C90 124.2(7)
C80 C81 C88 C90 -60.8(9)
C76 C81 C88 C89 -110.6(8)
C80 C81 C88 C89 64.4(8)
C10 C9 B1 B8 -106.8(7)
B7 C9 B1 B8 38.8(6)
B4 C9 B1 B8 106.7(7)
C8 C9 B1 B8 137.9(6)
C10 C9 B1 C8 115.3(7)
B8 C9 B1 C8 -137.9(6)
B7 C9 B1 C8 -99.2(6)
B4 C9 B1 C8 -31.3(6)
C10 C9 B1 B2 152.1(6)
B8 C9 B1 B2 -101.1(7)
B7 C9 B1 B2 -62.3(8)
B4 C9 B1 B2 5.6(9)
C8 C9 B1 B2 36.9(6)
C10 C9 B1 B9 -144.9(6)
B8 C9 B1 B9 -38.1(5)
B7 C9 B1 B9 0.6(7)
B4 C9 B1 B9 68.5(7)
C8 C9 B1 B9 99.8(6)
B3 C8 B1 C9 98.6(6)
B2 C8 B1 C9 137.3(7)
B4 C8 B1 C9 30.7(6)
P1 C8 B1 C9 -111.3(5)
B3 C8 B1 B8 61.7(7)
B2 C8 B1 B8 100.4(7)
B4 C8 B1 B8 -6.2(8)
C9 C8 B1 B8 -36.9(6)
P1 C8 B1 B8 -148.3(5)
B3 C8 B1 B2 -38.7(6)
B4 C8 B1 B2 -106.6(7)
C9 C8 B1 B2 -137.3(7)
P1 C8 B1 B2 111.4(6)
B3 C8 B1 B9 -1.7(8)
B2 C8 B1 B9 37.0(6)
B4 C8 B1 B9 -69.5(7)
C9 C8 B1 B9 -100.3(7)
P1 C8 B1 B9 148.4(5)
B4 C8 B2 B3 -39.1(6)
B1 C8 B2 B3 -138.8(7)
C9 C8 B2 B3 -102.1(6)
P1 C8 B2 B3 117.3(6)
B3 C8 B2 B9 101.2(7)
B4 C8 B2 B9 62.1(7)
B1 C8 B2 B9 -37.6(6)
C9 C8 B2 B9 -0.8(7)
P1 C8 B2 B9 -141.4(5)
B3 C8 B2 B5 37.6(6)
B4 C8 B2 B5 -1.5(7)
B1 C8 B2 B5 -101.2(7)
C9 C8 B2 B5 -64.5(6)
P1 C8 B2 B5 154.9(5)
B3 C8 B2 B1 138.8(7)
B4 C8 B2 B1 99.7(7)
C9 C8 B2 B1 36.7(6)
P1 C8 B2 B1 -103.9(6)
C9 B1 B2 C8 -38.6(6)
B8 B1 B2 C8 -100.3(6)
B9 B1 B2 C8 -138.1(7)
C9 B1 B2 B3 -2.5(9)
B8 B1 B2 B3 -64.2(7)
C8 B1 B2 B3 36.2(6)
B9 B1 B2 B3 -101.9(7)
C9 B1 B2 B9 99.4(7)
B8 B1 B2 B9 37.7(5)
C8 B1 B2 B9 138.1(7)
C9 B1 B2 B5 61.0(7)
B8 B1 B2 B5 -0.7(7)
C8 B1 B2 B5 99.7(6)
B9 B1 B2 B5 -38.4(5)
B4 C8 B3 B2 139.4(6)
B1 C8 B3 B2 38.5(6)
C9 C8 B3 B2 99.9(6)
P1 C8 B3 B2 -107.6(7)
B2 C8 B3 B6 -101.9(7)
B4 C8 B3 B6 37.5(5)
B1 C8 B3 B6 -63.4(7)
C9 C8 B3 B6 -2.0(7)
P1 C8 B3 B6 150.5(5)
B2 C8 B3 B5 -38.0(6)
B4 C8 B3 B5 101.4(7)
B1 C8 B3 B5 0.5(8)
C9 C8 B3 B5 61.9(7)
P1 C8 B3 B5 -145.6(5)
B2 C8 B3 B4 -139.4(6)
B1 C8 B3 B4 -101.0(6)
C9 C8 B3 B4 -39.5(5)
P1 C8 B3 B4 113.0(6)
B9 B2 B3 C8 -100.5(7)
B5 B2 B3 C8 -137.7(7)
B1 B2 B3 C8 -37.1(6)
C8 B2 B3 B6 99.2(6)
B9 B2 B3 B6 -1.4(8)
B5 B2 B3 B6 -38.5(6)
B1 B2 B3 B6 62.1(8)
C8 B2 B3 B5 137.7(7)
B9 B2 B3 B5 37.1(6)
B1 B2 B3 B5 100.6(7)
C8 B2 B3 B4 35.8(6)
B9 B2 B3 B4 -64.8(8)
B5 B2 B3 B4 -101.9(7)
B1 B2 B3 B4 -1.3(9)
B3 C8 B4 C9 -135.2(6)
B2 C8 B4 C9 -96.5(6)
B1 C8 B4 C9 -30.2(6)
P1 C8 B4 C9 108.0(6)
B3 C8 B4 B7 -98.7(7)
B2 C8 B4 B7 -60.0(8)
B1 C8 B4 B7 6.3(8)
C9 C8 B4 B7 36.5(5)
P1 C8 B4 B7 144.5(5)
B3 C8 B4 B6 -36.7(5)
B2 C8 B4 B6 2.0(7)
B1 C8 B4 B6 68.3(7)
C9 C8 B4 B6 98.5(5)
P1 C8 B4 B6 -153.5(5)
B2 C8 B4 B3 38.7(5)
B1 C8 B4 B3 105.0(6)
C9 C8 B4 B3 135.2(6)
P1 C8 B4 B3 -116.8(6)
C10 C9 B4 C8 -115.8(7)
B8 C9 B4 C8 100.0(6)
B1 C9 B4 C8 31.9(6)
B7 C9 B4 C8 138.4(6)
C10 C9 B4 B7 105.9(7)
B8 C9 B4 B7 -38.3(6)
B1 C9 B4 B7 -106.4(7)
C8 C9 B4 B7 -138.4(6)
C10 C9 B4 B6 144.5(7)
B8 C9 B4 B6 0.3(8)
B1 C9 B4 B6 -67.8(8)
B7 C9 B4 B6 38.7(6)
C8 C9 B4 B6 -99.7(7)
C10 C9 B4 B3 -154.1(7)
B8 C9 B4 B3 61.7(8)
B1 C9 B4 B3 -6.4(9)
B7 C9 B4 B3 100.1(7)
C8 C9 B4 B3 -38.3(5)
B2 B3 B4 C8 -35.8(6)
B6 B3 B4 C8 -137.7(5)
B5 B3 B4 C8 -99.8(6)
C8 B3 B4 C9 40.4(5)
B2 B3 B4 C9 4.6(8)
B6 B3 B4 C9 -97.4(6)
B5 B3 B4 C9 -59.4(8)
C8 B3 B4 B7 101.3(5)
B2 B3 B4 B7 65.5(8)
B6 B3 B4 B7 -36.5(5)
B5 B3 B4 B7 1.5(7)
C8 B3 B4 B6 137.7(5)
B2 B3 B4 B6 101.9(7)
B5 B3 B4 B6 37.9(5)
C8 B2 B5 B10 63.9(6)
B3 B2 B5 B10 100.8(6)
B9 B2 B5 B10 -38.1(5)
B1 B2 B5 B10 0.1(7)
C8 B2 B5 B3 -36.9(5)
B9 B2 B5 B3 -138.9(6)
B1 B2 B5 B3 -100.7(6)
C8 B2 B5 B9 102.0(6)
B3 B2 B5 B9 138.9(6)
B1 B2 B5 B9 38.2(5)
C8 B2 B5 B6 0.4(7)
B3 B2 B5 B6 37.3(5)
B9 B2 B5 B6 -101.6(6)
B1 B2 B5 B6 -63.4(6)
C8 B3 B5 B10 -63.0(7)
B2 B3 B5 B10 -100.4(6)
B6 B3 B5 B10 37.1(6)
B4 B3 B5 B10 -0.6(8)
C8 B3 B5 B2 37.4(6)
B6 B3 B5 B2 137.4(6)
B4 B3 B5 B2 99.8(6)
C8 B3 B5 B9 0.9(8)
B2 B3 B5 B9 -36.5(6)
B6 B3 B5 B9 101.0(6)
B4 B3 B5 B9 63.3(7)
C8 B3 B5 B6 -100.1(6)
B2 B3 B5 B6 -137.4(6)
B4 B3 B5 B6 -37.6(5)
C8 B3 B6 B7 0.2(7)
B2 B3 B6 B7 -62.3(7)
B5 B3 B6 B7 -100.7(6)
B4 B3 B6 B7 37.3(5)
C8 B3 B6 B10 64.7(7)
B2 B3 B6 B10 2.2(8)
B5 B3 B6 B10 -36.3(5)
B4 B3 B6 B10 101.8(6)
C8 B3 B6 B4 -37.1(5)
B2 B3 B6 B4 -99.6(6)
B5 B3 B6 B4 -138.0(5)
C8 B3 B6 B5 100.9(6)
B2 B3 B6 B5 38.4(6)
B4 B3 B6 B5 138.0(5)
C8 B4 B6 B7 -102.5(5)
C9 B4 B6 B7 -38.1(5)
B3 B4 B6 B7 -138.5(6)
C8 B4 B6 B3 36.0(5)
C9 B4 B6 B3 100.4(6)
B7 B4 B6 B3 138.5(6)
C8 B4 B6 B10 -64.1(7)
C9 B4 B6 B10 0.3(8)
B7 B4 B6 B10 38.4(6)
B3 B4 B6 B10 -100.2(7)
C8 B4 B6 B5 -1.6(7)
C9 B4 B6 B5 62.7(7)
B7 B4 B6 B5 100.9(6)
B3 B4 B6 B5 -37.7(5)
B10 B5 B6 B7 -37.1(6)
B2 B5 B6 B7 64.4(8)
B3 B5 B6 B7 101.7(7)
B9 B5 B6 B7 1.7(9)
B10 B5 B6 B3 -138.8(6)
B2 B5 B6 B3 -37.3(5)
B9 B5 B6 B3 -100.0(7)
B2 B5 B6 B10 101.5(6)
B3 B5 B6 B10 138.8(6)
B9 B5 B6 B10 38.7(6)
B10 B5 B6 B4 -100.7(6)
B2 B5 B6 B4 0.8(7)
B3 B5 B6 B4 38.1(5)
B9 B5 B6 B4 -62.0(8)
C10 C9 B7 B6 -149.8(5)
B8 C9 B7 B6 100.8(6)
B1 C9 B7 B6 62.7(7)
B4 C9 B7 B6 -39.9(5)
C8 C9 B7 B6 -2.9(6)
C10 C9 B7 B4 -109.8(6)
B8 C9 B7 B4 140.8(6)
B1 C9 B7 B4 102.6(7)
C8 C9 B7 B4 37.0(5)
C10 C9 B7 B10 147.2(5)
B8 C9 B7 B10 37.8(5)
B1 C9 B7 B10 -0.4(7)
B4 C9 B7 B10 -103.0(6)
C8 C9 B7 B10 -66.0(6)
C10 C9 B7 B8 109.4(6)
B1 C9 B7 B8 -38.2(6)
B4 C9 B7 B8 -140.8(6)
C8 C9 B7 B8 -103.8(6)
B3 B6 B7 C9 1.7(7)
B10 B6 B7 C9 -98.2(6)
B4 B6 B7 C9 39.4(5)
B5 B6 B7 C9 -62.0(7)
B3 B6 B7 B4 -37.7(5)
B10 B6 B7 B4 -137.6(7)
B5 B6 B7 B4 -101.4(7)
B3 B6 B7 B10 99.9(7)
B4 B6 B7 B10 137.6(7)
B5 B6 B7 B10 36.2(6)
B3 B6 B7 B8 62.7(7)
B10 B6 B7 B8 -37.2(6)
B4 B6 B7 B8 100.4(6)
B5 B6 B7 B8 -1.0(8)
C8 B4 B7 C9 -38.2(6)
B6 B4 B7 C9 -135.2(6)
B3 B4 B7 C9 -98.9(6)
C8 B4 B7 B6 97.1(7)
C9 B4 B7 B6 135.2(6)
B3 B4 B7 B6 36.4(6)
C8 B4 B7 B10 58.9(8)
C9 B4 B7 B10 97.0(6)
B6 B4 B7 B10 -38.2(5)
B3 B4 B7 B10 -1.8(7)
C8 B4 B7 B8 -4.0(8)
C9 B4 B7 B8 34.2(5)
B6 B4 B7 B8 -101.0(6)
B3 B4 B7 B8 -64.7(7)
C10 C9 B8 B1 112.9(7)
B7 C9 B8 B1 -140.3(6)
B4 C9 B8 B1 -102.6(6)
C8 C9 B8 B1 -38.5(5)
C10 C9 B8 B10 -145.3(7)
B1 C9 B8 B10 101.8(7)
B7 C9 B8 B10 -38.5(6)
B4 C9 B8 B10 -0.8(8)
C8 C9 B8 B10 63.3(7)
C10 C9 B8 B9 151.3(6)
B1 C9 B8 B9 38.4(5)
B7 C9 B8 B9 -101.9(6)
B4 C9 B8 B9 -64.2(7)
C8 C9 B8 B9 -0.2(7)
C10 C9 B8 B7 -106.8(7)
B1 C9 B8 B7 140.3(6)
B4 C9 B8 B7 37.7(6)
C8 C9 B8 B7 101.7(6)
C8 B1 B8 C9 38.3(5)
B2 B1 B8 C9 99.4(6)
B9 B1 B8 C9 137.0(5)
C9 B1 B8 B10 -98.4(5)
C8 B1 B8 B10 -60.0(7)
B2 B1 B8 B10 1.0(7)
B9 B1 B8 B10 38.6(5)
C9 B1 B8 B9 -137.0(5)
C8 B1 B8 B9 -98.6(6)
B2 B1 B8 B9 -37.6(5)
C9 B1 B8 B7 -34.7(5)
C8 B1 B8 B7 3.6(8)
B2 B1 B8 B7 64.7(7)
B9 B1 B8 B7 102.3(6)
B6 B7 B8 C9 -99.0(7)
B4 B7 B8 C9 -34.9(6)
B10 B7 B8 C9 -136.6(6)
C9 B7 B8 B1 35.1(5)
B6 B7 B8 B1 -64.0(8)
B4 B7 B8 B1 0.1(8)
B10 B7 B8 B1 -101.5(7)
C9 B7 B8 B10 136.6(6)
B6 B7 B8 B10 37.6(6)
B4 B7 B8 B10 101.7(7)
C9 B7 B8 B9 98.9(7)
B6 B7 B8 B9 -0.1(8)
B4 B7 B8 B9 64.0(8)
B10 B7 B8 B9 -37.7(6)
C9 B8 B9 B2 -0.4(7)
B1 B8 B9 B2 37.5(5)
B10 B8 B9 B2 -99.6(6)
B7 B8 B9 B2 -62.0(8)
C9 B8 B9 B10 99.3(6)
B1 B8 B9 B10 137.1(5)
B7 B8 B9 B10 37.6(6)
C9 B8 B9 B5 62.8(8)
B1 B8 B9 B5 100.6(7)
B10 B8 B9 B5 -36.5(6)
B7 B8 B9 B5 1.1(9)
C9 B8 B9 B1 -37.8(5)
B10 B8 B9 B1 -137.1(5)
B7 B8 B9 B1 -99.5(6)
C8 B2 B9 B8 0.8(8)
B3 B2 B9 B8 62.9(7)
B5 B2 B9 B8 100.0(6)
B1 B2 B9 B8 -37.1(5)
C8 B2 B9 B10 -62.2(7)
B3 B2 B9 B10 0.0(8)
B5 B2 B9 B10 37.1(6)
B1 B2 B9 B10 -100.0(6)
C8 B2 B9 B5 -99.2(7)
B3 B2 B9 B5 -37.0(6)
B1 B2 B9 B5 -137.1(6)
C8 B2 B9 B1 37.9(6)
B3 B2 B9 B1 100.1(6)
B5 B2 B9 B1 137.1(6)
B10 B5 B9 B8 37.0(6)
B2 B5 B9 B8 -100.6(7)
B3 B5 B9 B8 -64.3(8)
B6 B5 B9 B8 -1.7(9)
B10 B5 B9 B2 137.6(6)
B3 B5 B9 B2 36.3(6)
B6 B5 B9 B2 98.9(7)
B2 B5 B9 B10 -137.6(6)
B3 B5 B9 B10 -101.3(7)
B6 B5 B9 B10 -38.7(6)
B10 B5 B9 B1 99.4(7)
B2 B5 B9 B1 -38.2(6)
B3 B5 B9 B1 -1.9(8)
B6 B5 B9 B1 60.7(8)
C9 B1 B9 B8 37.4(5)
C8 B1 B9 B8 101.9(6)
B2 B1 B9 B8 137.9(6)
C9 B1 B9 B2 -100.6(6)
B8 B1 B9 B2 -137.9(6)
C8 B1 B9 B2 -36.0(6)
C9 B1 B9 B10 -0.6(7)
B8 B1 B9 B10 -37.9(5)
C8 B1 B9 B10 64.0(7)
B2 B1 B9 B10 100.0(6)
C9 B1 B9 B5 -62.4(7)
B8 B1 B9 B5 -99.8(6)
C8 B1 B9 B5 2.1(8)
B2 B1 B9 B5 38.2(6)
C9 B8 B10 B5 -63.2(7)
B1 B8 B10 B5 -0.9(7)
B9 B8 B10 B5 37.6(5)
B7 B8 B10 B5 -100.7(6)
C9 B8 B10 B9 -100.8(6)
B1 B8 B10 B9 -38.5(5)
B7 B8 B10 B9 -138.3(6)
C9 B8 B10 B7 37.5(6)
B1 B8 B10 B7 99.8(6)
B9 B8 B10 B7 138.3(6)
C9 B8 B10 B6 0.9(8)
B1 B8 B10 B6 63.1(7)
B9 B8 B10 B6 101.7(7)
B7 B8 B10 B6 -36.7(6)
B2 B5 B10 B8 0.5(7)
B3 B5 B10 B8 63.1(7)
B9 B5 B10 B8 -37.2(5)
B6 B5 B10 B8 99.7(6)
B2 B5 B10 B9 37.7(5)
B3 B5 B10 B9 100.3(7)
B6 B5 B10 B9 136.9(7)
B2 B5 B10 B7 -63.1(7)
B3 B5 B10 B7 -0.5(8)
B9 B5 B10 B7 -100.8(7)
B6 B5 B10 B7 36.0(6)
B2 B5 B10 B6 -99.2(6)
B3 B5 B10 B6 -36.6(6)
B9 B5 B10 B6 -136.9(7)
B2 B9 B10 B8 100.7(6)
B5 B9 B10 B8 138.3(6)
B1 B9 B10 B8 37.7(5)
B8 B9 B10 B5 -138.3(6)
B2 B9 B10 B5 -37.6(6)
B1 B9 B10 B5 -100.6(6)
B8 B9 B10 B7 -37.3(5)
B2 B9 B10 B7 63.4(7)
B5 B9 B10 B7 101.0(6)
B1 B9 B10 B7 0.4(7)
B8 B9 B10 B6 -99.4(6)
B2 B9 B10 B6 1.3(8)
B5 B9 B10 B6 38.9(6)
B1 B9 B10 B6 -61.7(7)
C9 B7 B10 B8 -37.1(5)
B6 B7 B10 B8 -138.1(7)
B4 B7 B10 B8 -99.7(6)
C9 B7 B10 B5 64.1(7)
B6 B7 B10 B5 -36.9(6)
B4 B7 B10 B5 1.5(8)
B8 B7 B10 B5 101.2(7)
C9 B7 B10 B9 0.0(7)
B6 B7 B10 B9 -101.0(7)
B4 B7 B10 B9 -62.7(6)
B8 B7 B10 B9 37.1(5)
C9 B7 B10 B6 101.0(7)
B4 B7 B10 B6 38.4(6)
B8 B7 B10 B6 138.1(7)
B7 B6 B10 B8 37.3(6)
B3 B6 B10 B8 -65.1(8)
B4 B6 B10 B8 -0.7(8)
B5 B6 B10 B8 -101.8(7)
B7 B6 B10 B5 139.1(7)
B3 B6 B10 B5 36.7(6)
B4 B6 B10 B5 101.1(7)
B7 B6 B10 B9 100.2(7)
B3 B6 B10 B9 -2.1(8)
B4 B6 B10 B9 62.2(8)
B5 B6 B10 B9 -38.9(6)
B3 B6 B10 B7 -102.4(7)
B4 B6 B10 B7 -38.0(6)
B5 B6 B10 B7 -139.1(7)
C55 C54 B11 C53 -115.0(7)
B19 C54 B11 C53 99.0(6)
B15 C54 B11 C53 137.1(6)
B14 C54 B11 C53 32.4(6)
C55 C54 B11 B12 -151.9(7)
B19 C54 B11 B12 62.0(8)
B15 C54 B11 B12 100.1(7)
B14 C54 B11 B12 -4.6(9)
C53 C54 B11 B12 -36.9(6)
C55 C54 B11 B16 145.5(6)
B19 C54 B11 B16 -0.6(7)
B15 C54 B11 B16 37.5(5)
B14 C54 B11 B16 -67.2(7)
C53 C54 B11 B16 -99.5(6)
C55 C54 B11 B15 107.9(7)
B19 C54 B11 B15 -38.1(6)
B14 C54 B11 B15 -104.7(7)
C53 C54 B11 B15 -137.1(6)
B12 C53 B11 C54 -137.5(7)
B14 C53 B11 C54 -32.4(6)
B13 C53 B11 C54 -98.0(7)
P2 C53 B11 C54 110.6(5)
B14 C53 B11 B12 105.1(7)
B13 C53 B11 B12 39.5(7)
C54 C53 B11 B12 137.5(7)
P2 C53 B11 B12 -111.9(6)
B12 C53 B11 B16 -37.4(7)
B14 C53 B11 B16 67.7(8)
B13 C53 B11 B16 2.0(9)
C54 C53 B11 B16 100.1(7)
P2 C53 B11 B16 -149.3(5)
B12 C53 B11 B15 -99.8(7)
B14 C53 B11 B15 5.3(8)
B13 C53 B11 B15 -60.3(8)
C54 C53 B11 B15 37.7(5)
P2 C53 B11 B15 148.3(5)
B14 C53 B12 B17 0.7(7)
B11 C53 B12 B17 101.5(7)
B13 C53 B12 B17 -37.0(6)
C54 C53 B12 B17 64.4(7)
P2 C53 B12 B17 -154.4(5)
B14 C53 B12 B11 -100.8(7)
B13 C53 B12 B11 -138.5(7)
C54 C53 B12 B11 -37.1(6)
P2 C53 B12 B11 104.1(6)
B14 C53 B12 B16 -62.7(7)
B11 C53 B12 B16 38.1(6)
B13 C53 B12 B16 -100.4(7)
C54 C53 B12 B16 1.0(8)
P2 C53 B12 B16 142.2(5)
B14 C53 B12 B13 37.7(6)
B11 C53 B12 B13 138.5(7)
C54 C53 B12 B13 101.4(7)
P2 C53 B12 B13 -117.4(6)
C54 B11 B12 C53 38.8(6)
B16 B11 B12 C53 137.3(7)
B15 B11 B12 C53 100.7(6)
C54 B11 B12 B17 -60.3(8)
C53 B11 B12 B17 -99.1(7)
B16 B11 B12 B17 38.2(6)
B15 B11 B12 B17 1.6(7)
C54 B11 B12 B16 -98.5(7)
C53 B11 B12 B16 -137.3(7)
B15 B11 B12 B16 -36.6(5)
C54 B11 B12 B13 1.9(9)
C53 B11 B12 B13 -36.9(6)
B16 B11 B12 B13 100.4(7)
B15 B11 B12 B13 63.8(7)
B12 C53 B13 B18 101.2(7)
B14 C53 B13 B18 -38.3(5)
B11 C53 B13 B18 62.0(8)
C54 C53 B13 B18 -0.1(7)
P2 C53 B13 B18 -150.4(5)
B12 C53 B13 B17 37.1(6)
B14 C53 B13 B17 -102.4(7)
B11 C53 B13 B17 -2.2(9)
C54 C53 B13 B17 -64.3(7)
P2 C53 B13 B17 145.4(6)
B12 C53 B13 B14 139.5(7)
B11 C53 B13 B14 100.3(7)
C54 C53 B13 B14 38.1(5)
P2 C53 B13 B14 -112.1(6)
B14 C53 B13 B12 -139.5(7)
B11 C53 B13 B12 -39.3(6)
C54 C53 B13 B12 -101.4(6)
P2 C53 B13 B12 108.3(7)
C53 B12 B13 B18 -98.3(7)
B17 B12 B13 B18 39.3(6)
B11 B12 B13 B18 -61.4(8)
B16 B12 B13 B18 2.2(8)
B17 B12 B13 C53 137.6(7)
B11 B12 B13 C53 37.0(6)
B16 B12 B13 C53 100.5(7)
C53 B12 B13 B17 -137.6(7)
B11 B12 B13 B17 -100.6(8)
B16 B12 B13 B17 -37.1(6)
C53 B12 B13 B14 -35.6(6)
B17 B12 B13 B14 102.0(7)
B11 B12 B13 B14 1.3(9)
B16 B12 B13 B14 64.8(8)
B12 C53 B14 B18 -0.5(7)
B11 C53 B14 B18 -67.4(7)
B13 C53 B14 B18 37.9(6)
C54 C53 B14 B18 -99.2(6)
P2 C53 B14 B18 153.5(5)
B12 C53 B14 C54 98.7(6)
B11 C53 B14 C54 31.8(6)
B13 C53 B14 C54 137.1(6)
P2 C53 B14 C54 -107.3(6)
B12 C53 B14 B13 -38.4(6)
B11 C53 B14 B13 -105.3(6)
C54 C53 B14 B13 -137.1(6)
P2 C53 B14 B13 115.6(6)
B12 C53 B14 B19 62.5(8)
B11 C53 B14 B19 -4.4(9)
B13 C53 B14 B19 101.0(7)
C54 C53 B14 B19 -36.2(6)
P2 C53 B14 B19 -143.4(5)
C55 C54 B14 C53 115.8(8)
B19 C54 B14 C53 -138.6(6)
B15 C54 B14 C53 -100.6(6)
B11 C54 B14 C53 -32.6(6)
C55 C54 B14 B18 -144.4(8)
B19 C54 B14 B18 -38.7(6)
B15 C54 B14 B18 -0.7(9)
B11 C54 B14 B18 67.3(8)
C53 C54 B14 B18 99.9(7)
C55 C54 B14 B13 153.8(7)
B19 C54 B14 B13 -100.5(7)
B15 C54 B14 B13 -62.5(8)
B11 C54 B14 B13 5.4(9)
C53 C54 B14 B13 38.0(6)
C55 C54 B14 B19 -105.7(8)
B15 C54 B14 B19 38.0(6)
B11 C54 B14 B19 106.0(7)
C53 C54 B14 B19 138.6(6)
B18 B13 B14 C53 136.5(6)
B17 B13 B14 C53 97.5(6)
B12 B13 B14 C53 34.8(6)
C53 B13 B14 B18 -136.5(6)
B17 B13 B14 B18 -39.0(6)
B12 B13 B14 B18 -101.6(7)
B18 B13 B14 C54 97.6(6)
C53 B13 B14 C54 -38.9(6)
B17 B13 B14 C54 58.6(8)
B12 B13 B14 C54 -4.0(9)
B18 B13 B14 B19 36.1(6)
C53 B13 B14 B19 -100.3(6)
B17 B13 B14 B19 -2.9(8)
B12 B13 B14 B19 -65.5(8)
C55 C54 B15 B16 -151.6(6)
B19 C54 B15 B16 102.1(6)
B11 C54 B15 B16 -37.8(6)
B14 C54 B15 B16 64.3(8)
C53 C54 B15 B16 0.8(7)
C55 C54 B15 B19 106.3(7)
B11 C54 B15 B19 -140.0(6)
B14 C54 B15 B19 -37.8(6)
C53 C54 B15 B19 -101.3(6)
C55 C54 B15 B20 144.4(7)
B19 C54 B15 B20 38.1(6)
B11 C54 B15 B20 -101.9(7)
B14 C54 B15 B20 0.3(9)
C53 C54 B15 B20 -63.3(7)
C55 C54 B15 B11 -113.7(7)
B19 C54 B15 B11 140.0(6)
B14 C54 B15 B11 102.2(7)
C53 C54 B15 B11 38.6(5)
C53 B11 B15 C54 -39.3(5)
B12 B11 B15 C54 -100.4(6)
B16 B11 B15 C54 -137.2(5)
C54 B11 B15 B16 137.2(5)
C53 B11 B15 B16 97.9(6)
B12 B11 B15 B16 36.7(5)
C54 B11 B15 B19 35.1(5)
C53 B11 B15 B19 -4.2(8)
B12 B11 B15 B19 -65.3(7)
B16 B11 B15 B19 -102.1(6)
C54 B11 B15 B20 98.6(5)
C53 B11 B15 B20 59.3(7)
B12 B11 B15 B20 -1.8(7)
B16 B11 B15 B20 -38.6(5)
C54 B15 B16 B17 -63.1(8)
B19 B15 B16 B17 -1.1(9)
B20 B15 B16 B17 37.4(6)
B11 B15 B16 B17 -100.2(7)
C54 B15 B16 B11 37.1(5)
B19 B15 B16 B11 99.0(6)
B20 B15 B16 B11 137.6(5)
C54 B15 B16 B12 -0.1(8)
B19 B15 B16 B12 61.8(8)
B20 B15 B16 B12 100.4(6)
B11 B15 B16 B12 -37.2(6)
C54 B15 B16 B20 -100.5(6)
B19 B15 B16 B20 -38.6(6)
B11 B15 B16 B20 -137.6(5)
C54 B11 B16 B15 -37.1(5)
C53 B11 B16 B15 -102.0(6)
B12 B11 B16 B15 -138.7(6)
C54 B11 B16 B17 63.8(8)
C53 B11 B16 B17 -1.1(9)
B12 B11 B16 B17 -37.7(6)
B15 B11 B16 B17 101.0(6)
C54 B11 B16 B12 101.5(6)
C53 B11 B16 B12 36.6(6)
B15 B11 B16 B12 138.7(6)
C54 B11 B16 B20 0.7(7)
C53 B11 B16 B20 -64.2(7)
B12 B11 B16 B20 -100.8(6)
B15 B11 B16 B20 37.8(5)
C53 B12 B16 B15 -0.6(8)
B17 B12 B16 B15 -100.0(7)
B11 B12 B16 B15 37.4(6)
B13 B12 B16 B15 -63.5(7)
C53 B12 B16 B17 99.4(7)
B11 B12 B16 B17 137.3(6)
B13 B12 B16 B17 36.5(6)
C53 B12 B16 B11 -37.9(6)
B17 B12 B16 B11 -137.3(6)
B13 B12 B16 B11 -100.8(6)
C53 B12 B16 B20 62.8(7)
B17 B12 B16 B20 -36.6(6)
B11 B12 B16 B20 100.8(6)
B13 B12 B16 B20 -0.1(8)
B18 B13 B17 B12 -136.7(6)
C53 B13 B17 B12 -36.2(6)
B14 B13 B17 B12 -98.6(6)
C53 B13 B17 B18 100.5(7)
B14 B13 B17 B18 38.2(6)
B12 B13 B17 B18 136.7(6)
B18 B13 B17 B16 -99.1(7)
C53 B13 B17 B16 1.4(8)
B14 B13 B17 B16 -60.9(8)
B12 B13 B17 B16 37.6(6)
B18 B13 B17 B20 -34.1(6)
C53 B13 B17 B20 66.4(8)
B14 B13 B17 B20 4.0(8)
B12 B13 B17 B20 102.6(7)
C53 B12 B17 B13 37.4(5)
B11 B12 B17 B13 100.3(6)
B16 B12 B17 B13 138.5(6)
C53 B12 B17 B18 -0.5(7)
B11 B12 B17 B18 62.4(7)
B16 B12 B17 B18 100.6(6)
B13 B12 B17 B18 -37.9(5)
C53 B12 B17 B16 -101.1(6)
B11 B12 B17 B16 -38.2(5)
B13 B12 B17 B16 -138.5(6)
C53 B12 B17 B20 -63.7(7)
B11 B12 B17 B20 -0.7(7)
B16 B12 B17 B20 37.4(5)
B13 B12 B17 B20 -101.1(6)
B15 B16 B17 B13 63.5(9)
B11 B16 B17 B13 -0.2(9)
B12 B16 B17 B13 -38.2(6)
B20 B16 B17 B13 100.9(7)
B15 B16 B17 B12 101.7(7)
B11 B16 B17 B12 38.0(6)
B20 B16 B17 B12 139.1(6)
B15 B16 B17 B18 1.2(10)
B11 B16 B17 B18 -62.5(9)
B12 B16 B17 B18 -100.5(7)
B20 B16 B17 B18 38.6(7)
B15 B16 B17 B20 -37.4(6)
B11 B16 B17 B20 -101.1(7)
B12 B16 B17 B20 -139.1(6)
C53 B13 B18 B14 38.2(5)
B17 B13 B18 B14 137.1(6)
B12 B13 B18 B14 98.7(6)
C53 B13 B18 B19 1.2(8)
B17 B13 B18 B19 100.1(6)
B14 B13 B18 B19 -37.0(5)
B12 B13 B18 B19 61.7(7)
C53 B13 B18 B17 -99.0(6)
B14 B13 B18 B17 -137.1(6)
B12 B13 B18 B17 -38.4(6)
C53 B13 B18 B20 -64.0(8)
B17 B13 B18 B20 34.9(6)
B14 B13 B18 B20 -102.2(7)
B12 B13 B18 B20 -3.5(9)
C53 B14 B18 B13 -38.1(5)
C54 B14 B18 B13 -102.0(6)
B19 B14 B18 B13 -139.7(6)
C53 B14 B18 B19 101.7(5)
C54 B14 B18 B19 37.8(6)
B13 B14 B18 B19 139.7(6)
C53 B14 B18 B17 0.2(7)
C54 B14 B18 B17 -63.7(8)
B13 B14 B18 B17 38.3(5)
B19 B14 B18 B17 -101.5(6)
C53 B14 B18 B20 64.7(8)
C54 B14 B18 B20 0.8(9)
B13 B14 B18 B20 102.8(7)
B19 B14 B18 B20 -37.0(6)
B12 B17 B18 B13 39.2(6)
B16 B17 B18 B13 102.7(7)
B20 B17 B18 B13 141.9(7)
B13 B17 B18 B14 -39.0(6)
B12 B17 B18 B14 0.2(8)
B16 B17 B18 B14 63.7(8)
B20 B17 B18 B14 102.9(7)
B13 B17 B18 B19 -103.4(7)
B12 B17 B18 B19 -64.3(8)
B16 B17 B18 B19 -0.8(10)
B20 B17 B18 B19 38.5(6)
B13 B17 B18 B20 -141.9(7)
B12 B17 B18 B20 -102.7(7)
B16 B17 B18 B20 -39.2(7)
C55 C54 B19 B18 149.2(5)
B15 C54 B19 B18 -101.2(6)
B11 C54 B19 B18 -62.6(6)
B14 C54 B19 B18 38.4(6)
C53 C54 B19 B18 1.6(6)
C55 C54 B19 B15 -109.7(6)
B11 C54 B19 B15 38.5(6)
B14 C54 B19 B15 139.6(7)
C53 C54 B19 B15 102.7(6)
C55 C54 B19 B14 110.8(7)
B15 C54 B19 B14 -139.6(7)
B11 C54 B19 B14 -101.1(7)
C53 C54 B19 B14 -36.8(6)
C55 C54 B19 B20 -147.9(5)
B15 C54 B19 B20 -38.2(5)
B11 C54 B19 B20 0.3(7)
B14 C54 B19 B20 101.3(7)
C53 C54 B19 B20 64.5(6)
B13 B18 B19 C54 -1.7(7)
B14 B18 B19 C54 -39.0(5)
B17 B18 B19 C54 62.1(8)
B20 B18 B19 C54 100.5(6)
B13 B18 B19 B15 -63.8(8)
B14 B18 B19 B15 -101.0(7)
B17 B18 B19 B15 0.1(9)
B20 B18 B19 B15 38.5(6)
B13 B18 B19 B14 37.3(6)
B17 B18 B19 B14 101.1(8)
B20 B18 B19 B14 139.5(7)
B13 B18 B19 B20 -102.2(7)
B14 B18 B19 B20 -139.5(7)
B17 B18 B19 B20 -38.4(7)
B16 B15 B19 C54 -98.2(7)
B20 B15 B19 C54 -137.1(7)
B11 B15 B19 C54 -34.9(6)
C54 B15 B19 B18 98.8(7)
B16 B15 B19 B18 0.7(9)
B20 B15 B19 B18 -38.3(6)
B11 B15 B19 B18 64.0(8)
C54 B15 B19 B14 36.4(6)
B16 B15 B19 B14 -61.8(8)
B20 B15 B19 B14 -100.7(7)
B11 B15 B19 B14 1.5(9)
C54 B15 B19 B20 137.1(7)
B16 B15 B19 B20 39.0(6)
B11 B15 B19 B20 102.3(7)
C53 B14 B19 C54 37.5(6)
B18 B14 B19 C54 136.0(6)
B13 B14 B19 C54 100.3(6)
C53 B14 B19 B18 -98.5(8)
C54 B14 B19 B18 -136.0(6)
B13 B14 B19 B18 -35.7(6)
C53 B14 B19 B15 1.7(9)
B18 B14 B19 B15 100.1(7)
C54 B14 B19 B15 -35.8(6)
B13 B14 B19 B15 64.5(7)
C53 B14 B19 B20 -62.3(8)
B18 B14 B19 B20 36.2(6)
C54 B14 B19 B20 -99.8(6)
B13 B14 B19 B20 0.6(7)
B13 B18 B20 B17 -34.6(6)
B14 B18 B20 B17 -100.4(8)
B19 B18 B20 B17 -137.5(7)
B13 B18 B20 B19 102.8(8)
B14 B18 B20 B19 37.0(7)
B17 B18 B20 B19 137.5(7)
B13 B18 B20 B15 65.2(8)
B14 B18 B20 B15 -0.6(9)
B19 B18 B20 B15 -37.7(6)
B17 B18 B20 B15 99.8(8)
B13 B18 B20 B16 3.4(8)
B14 B18 B20 B16 -62.4(8)
B19 B18 B20 B16 -99.4(7)
B17 B18 B20 B16 38.0(6)
B13 B17 B20 B18 33.8(6)
B12 B17 B20 B18 99.3(7)
B16 B17 B20 B18 136.4(7)
B13 B17 B20 B19 -3.6(8)
B12 B17 B20 B19 61.9(7)
B18 B17 B20 B19 -37.5(6)
B16 B17 B20 B19 99.0(6)
B13 B17 B20 B15 -65.9(7)
B12 B17 B20 B15 -0.4(7)
B18 B17 B20 B15 -99.7(7)
B16 B17 B20 B15 36.7(5)
B13 B17 B20 B16 -102.6(7)
B12 B17 B20 B16 -37.1(6)
B18 B17 B20 B16 -136.4(7)
C54 B19 B20 B18 -99.4(7)
B15 B19 B20 B18 -137.0(7)
B14 B19 B20 B18 -35.8(6)
C54 B19 B20 B17 -61.7(7)
B18 B19 B20 B17 37.7(6)
B15 B19 B20 B17 -99.3(7)
B14 B19 B20 B17 1.9(8)
C54 B19 B20 B15 37.6(5)
B18 B19 B20 B15 137.0(7)
B14 B19 B20 B15 101.2(7)
C54 B19 B20 B16 0.2(7)
B18 B19 B20 B16 99.6(7)
B15 B19 B20 B16 -37.4(5)
B14 B19 B20 B16 63.8(6)
C54 B15 B20 B18 0.2(9)
B16 B15 B20 B18 -99.4(7)
B19 B15 B20 B18 37.7(6)
B11 B15 B20 B18 -61.3(8)
C54 B15 B20 B17 62.9(7)
B16 B15 B20 B17 -36.7(5)
B19 B15 B20 B17 100.3(6)
B11 B15 B20 B17 1.3(7)
C54 B15 B20 B19 -37.5(6)
B16 B15 B20 B19 -137.1(6)
B11 B15 B20 B19 -99.0(6)
C54 B15 B20 B16 99.6(7)
B19 B15 B20 B16 137.1(6)
B11 B15 B20 B16 38.1(5)
B15 B16 B20 B18 99.6(6)
B17 B16 B20 B18 -38.4(6)
B11 B16 B20 B18 61.6(7)
B12 B16 B20 B18 -2.0(8)
B15 B16 B20 B17 138.0(6)
B11 B16 B20 B17 99.9(6)
B12 B16 B20 B17 36.4(6)
B15 B16 B20 B19 37.6(5)
B17 B16 B20 B19 -100.4(6)
B11 B16 B20 B19 -0.5(7)
B12 B16 B20 B19 -64.0(7)
B17 B16 B20 B15 -138.0(6)
B11 B16 B20 B15 -38.1(5)
B12 B16 B20 B15 -101.6(6)
